data_7705877
loop_
_publ_author_name
'Lavrova, Maria A.'
'Mishurinskiy, Sergey A.'
'Smirnov, Daniil E.'
'Kalle, Paulina'
'Krivogina, Ekaterina V.'
'Kozyukhin, Sergey A.'
'Emets, Viktor V.'
'Mariasina, Sofia S.'
'Dolzhenko, Vladimir D.'
'Bezzubov, Stanislav I.'

_publ_section_title
;
 Cyclometalated Ru(II) complexes with tunable redox and optical properties
 for dye-sensitized solar cells.
;
_journal_issue 46
_journal_name_full 'Dalton transactions (Cambridge, England : 2003)'
_journal_page_first 16935
_journal_page_last 16945
_journal_paper_doi 10.1039/d0dt03564e
_journal_volume 49
_journal_year 2020
_chemical_formula_moiety 'C48 H39 N6 O4 Ru, F6 P, 3(C H Cl3)'
_chemical_formula_sum 'C51 H42 Cl9 F6 N6 O4 P Ru'
_chemical_formula_weight 1367.99
_space_group_crystal_system triclinic
_space_group_IT_number 2
_space_group_name_Hall '-P 1'
_space_group_name_H-M_alt 'P -1'
_atom_sites_solution_hydrogens geom
_atom_sites_solution_primary dual
_audit_creation_date 2020-03-16
_audit_creation_method
;
Olex2 1.3
(compiled Nov 21 2019 18:26:39 for OlexSys, GUI svn.r6003)
;
_audit_update_record
;
2020-03-17 deposited with the CCDC.	2020-10-28 downloaded from the CCDC.
;
_cell_angle_alpha 83.218(2)
_cell_angle_beta 85.892(2)
_cell_angle_gamma 79.659(2)
_cell_formula_units_Z 4
_cell_length_a 16.4300(7)
_cell_length_b 17.9246(9)
_cell_length_c 19.3808(7)
_cell_measurement_reflns_used 8263
_cell_measurement_temperature 150
_cell_measurement_theta_max 30.53
_cell_measurement_theta_min 2.167
_cell_volume 5568.2(4)
_computing_cell_refinement 'SAINT V8.38A (Bruker, 2018)'
_computing_data_reduction 'SAINT V8.38A (Bruker, 2018)'
_computing_molecular_graphics 'Olex2 1.3 (Dolomanov et al., 2009)'
_computing_publication_material 'Olex2 1.3 (Dolomanov et al., 2009)'
_computing_structure_refinement 'SHELXL 2018/3 (Sheldrick, 2015)'
_computing_structure_solution 'SHELXT 2014/5 (Sheldrick, 2014)'
_diffrn_ambient_temperature 150
_diffrn_measured_fraction_theta_full 0.981
_diffrn_measured_fraction_theta_max 0.981
_diffrn_measurement_device_type 'Bruker APEX-II CCD'
_diffrn_measurement_method '\f and \w scans'
_diffrn_radiation_type MoK\a
_diffrn_radiation_wavelength 0.71073
_diffrn_reflns_av_R_equivalents 0.1143
_diffrn_reflns_av_unetI/netI 0.1660
_diffrn_reflns_Laue_measured_fraction_full 0.981
_diffrn_reflns_Laue_measured_fraction_max 0.981
_diffrn_reflns_limit_h_max 19
_diffrn_reflns_limit_h_min -19
_diffrn_reflns_limit_k_max 21
_diffrn_reflns_limit_k_min -21
_diffrn_reflns_limit_l_max 22
_diffrn_reflns_limit_l_min -23
_diffrn_reflns_number 53144
_diffrn_reflns_point_group_measured_fraction_full 0.981
_diffrn_reflns_point_group_measured_fraction_max 0.981
_diffrn_reflns_theta_full 25.027
_diffrn_reflns_theta_max 25.027
_diffrn_reflns_theta_min 1.857
_diffrn_source_current 30.0
_diffrn_source_power 1.5
_diffrn_source_voltage 50.0
_diffrn_standards_number 0
_exptl_absorpt_coefficient_mu 0.813
_exptl_absorpt_correction_T_max 1.0000
_exptl_absorpt_correction_T_min 0.7918
_exptl_absorpt_correction_type multi-scan
_exptl_absorpt_process_details
;
SADABS-2016/2 (Bruker,2016/2) was used for absorption correction.
wR2(int) was 0.0989 before and 0.0671 after correction.
The Ratio of minimum to maximum transmission is 0.7918.
The \l/2 correction factor is Not present.
;
_exptl_crystal_colour red
_exptl_crystal_colour_primary red
_exptl_crystal_density_diffrn 1.632
_exptl_crystal_description needle
_exptl_crystal_F_000 2752
_exptl_crystal_recrystallization_method 'Re-crystallisation from solvent: CDCl3'
_exptl_crystal_size_max 0.21
_exptl_crystal_size_mid 0.07
_exptl_crystal_size_min 0.04
_refine_diff_density_max 1.549
_refine_diff_density_min -1.455
_refine_diff_density_rms 0.124
_refine_ls_extinction_method none
_refine_ls_goodness_of_fit_ref 0.983
_refine_ls_hydrogen_treatment constr
_refine_ls_matrix_type full
_refine_ls_number_parameters 1413
_refine_ls_number_reflns 19298
_refine_ls_number_restraints 17
_refine_ls_restrained_S_all 0.983
_refine_ls_R_factor_all 0.1621
_refine_ls_R_factor_gt 0.0841
_refine_ls_shift/su_max 0.001
_refine_ls_shift/su_mean 0.000
_refine_ls_structure_factor_coef Fsqd
_refine_ls_weighting_details 'w=1/[\s^2^(Fo^2^)+(0.1011P)^2^] where P=(Fo^2^+2Fc^2^)/3'
_refine_ls_weighting_scheme calc
_refine_ls_wR_factor_gt 0.1862
_refine_ls_wR_factor_ref 0.2179
_reflns_Friedel_coverage 0.000
_reflns_number_gt 9904
_reflns_number_total 19298
_reflns_threshold_expression 'I > 2\s(I)'
_cod_data_source_file d0dt03564e2.cif
_cod_data_source_block sm17
_cod_database_code 7705877
_shelx_shelxl_version_number 2018/3
_shelx_space_group_comment
;
The symmetry employed for this shelxl refinement is uniquely defined
by the following loop, which should always be used as a source of
symmetry information in preference to the above space-group names.
They are only intended as comments.
;
_shelx_estimated_absorpt_t_max 0.968
_shelx_estimated_absorpt_t_min 0.848
_olex2_refinement_description
;
1. Fixed Uiso
 At 1.2 times of:
  All C(H) groups, All C(H,H) groups
 At 1.5 times of:
  All C(H,H,H) groups
2. Restrained distances
 Cl13-C043 \\sim Cl12-C043
 with sigma of 0.01
 Cl17-C03P \\sim Cl16-C03P
 with sigma of 0.01
 Cl20-C3B \\sim Cl21-C3B \\sim Cl19-C3B \\sim Cl18-C3B
 with sigma of 0.01
 Cl21-C49 \\sim Cl21-C3B \\sim Cl19-C49 \\sim Cl20-C49 \\sim Cl19-C3B \\sim
Cl18-C3B
 with sigma of 0.01
3. Uiso/Uaniso restraints and constraints
Uanis(O3) = Uanis(N6) = Uanis(O4)
Uanis(Cl13) = Uanis(Cl12)
Uiso(C49) = Uiso(C3B)
4. Others
 Fixed Sof: Cl12(0.4) Cl16(0.45) H03A(0.45) H03P(0.55) H04A(0.4) H043(0.6)
 Cl20(0.4) Cl18(0.6) C3B(0.6) H3B(0.6) Cl13(0.6) Cl17(0.55) C49(0.4) H49(0.4)
5.a Ternary CH refined with riding coordinates:
 C88(H88), C03P(H03A), C03P(H03P), C44(H44), C042(H042), C043(H04A),
 C043(H043), C04A(H04B), C04C(H04C), C3B(H3B), C49(H49)
5.b Aromatic/amide H refined with riding coordinates:
 C79(H79), C36(H36), C37(H37), C61(H61), C78(H78), C77(H77), C62(H62), C2(H2),
 C59(H59), C86(H86), C35(H35), C83(H83), C93(H93), C91(H91), C63(H63), C52(H52),
  C97(H97), C75(H75), C85(H85), C80(H80), C4(H4), C53(H53), C32(H32), C41(H41),
 C20(H20), C51(H51), C18(H18), C42(H42), C66(H66), C34(H34), C54(H54), C58(H58),
  C47(H47), C74(H74), C56(H56), C5(H5), C17(H17), C65(H65), C28(H28), C92(H92),
 C21(H21), C24(H24), C23(H23), C9(H9), C48(H48), C13(H13), C71(H71), C70(H70),
 C12(H12), C31(H31), C57(H57), C15(H15), C29(H29), C73(H73), C11(H11), C10(H10),
  C30(H30), C16(H16)
5.c Idealised Me refined as rotating group:
 C89(H89A,H89B,H89C), C39(H39A,H39B,H39C), C90(H90A,H90B,H90C), C82(H82A,H82B,
 H82C), C45(H45A,H45B,H45C), C46(H46A,H46B,H46C)
;
_olex2_submission_special_instructions 'No special instructions were received'

loop_
_space_group_symop_operation_xyz
'x, y, z'
'-x, -y, -z'

loop_
_atom_site_label
_atom_site_type_symbol
_atom_site_fract_x
_atom_site_fract_y
_atom_site_fract_z
_atom_site_U_iso_or_equiv
_atom_site_adp_type
_atom_site_occupancy
_atom_site_site_symmetry_order
_atom_site_calc_flag
_atom_site_refinement_flags_posn
_atom_site_refinement_flags_adp
_atom_site_refinement_flags_occupancy
_atom_site_disorder_assembly
_atom_site_disorder_group
Ru1 Ru -0.00246(4) 0.68861(4) 0.79573(3) 0.02381(19) Uani 1 1 d . . . . .
Ru2 Ru 0.53201(4) 0.33206(4) 0.71489(3) 0.02470(19) Uani 1 1 d . . . . .
P2 P -0.24508(13) 0.99776(14) 0.75623(13) 0.0348(6) Uani 1 1 d . . . . .
P1 P 0.21845(16) 0.56331(15) 1.10393(14) 0.0436(7) Uani 1 1 d . . . . .
Cl2 Cl -0.02831(16) 0.36842(17) 0.74033(14) 0.0589(8) Uani 1 1 d . . . . .
Cl3 Cl -0.12859(17) 0.29621(17) 0.66036(14) 0.0582(7) Uani 1 1 d . . . . .
Cl1 Cl -0.15409(18) 0.45992(17) 0.65588(15) 0.0657(8) Uani 1 1 d . . . . .
Cl15 Cl -0.33539(16) 0.71308(18) 0.80687(19) 0.0740(10) Uani 1 1 d . . . . .
Cl5 Cl 0.09343(19) 0.83707(18) 1.17464(17) 0.0729(9) Uani 1 1 d . . . . .
Cl14 Cl -0.3121(2) 0.6293(2) 0.68656(18) 0.0851(10) Uani 1 1 d . . . . .
Cl6 Cl -0.0702(2) 0.8119(2) 1.15302(19) 0.0856(10) Uani 1 1 d . . . . .
Cl10 Cl 0.0961(2) 1.0212(2) 0.50619(18) 0.0859(11) Uani 1 1 d . . . . .
Cl4 Cl 0.0344(3) 0.8544(2) 1.03597(17) 0.0951(12) Uani 1 1 d . . . . .
Cl11 Cl 0.1808(3) 1.14710(18) 0.47694(19) 0.0989(14) Uani 1 1 d . . . . .
Cl12 Cl 0.2832(6) 1.0038(11) 0.5104(8) 0.075(3) Uani 0.4 1 d D . P A 2
Cl8 Cl 0.5860(3) 0.8407(3) 0.6218(3) 0.1182(15) Uani 1 1 d . . . . .
Cl16 Cl -0.4386(5) 0.6093(7) 0.7749(7) 0.082(4) Uani 0.45 1 d D . P B 2
Cl9 Cl 0.5166(3) 0.7252(3) 0.5677(3) 0.143(2) Uani 1 1 d . . . . .
F3 F 0.2354(4) 0.5423(3) 1.1853(3) 0.0570(16) Uani 1 1 d . . . . .
Cl7 Cl 0.4084(3) 0.8537(3) 0.6121(3) 0.151(2) Uani 1 1 d . . . . .
F7 F -0.1750(3) 0.9652(3) 0.8095(3) 0.0523(15) Uani 1 1 d . . . . .
F12 F -0.1840(3) 0.9665(3) 0.6941(3) 0.0533(15) Uani 1 1 d . . . . .
F2 F 0.2479(4) 0.4741(3) 1.0939(3) 0.0583(16) Uani 1 1 d . . . . .
F1 F 0.3122(3) 0.5774(3) 1.0893(3) 0.0547(16) Uani 1 1 d . . . . .
F11 F -0.2115(3) 1.0765(3) 0.7441(3) 0.0517(15) Uani 1 1 d . . . . .
F10 F -0.3144(3) 1.0299(3) 0.7018(3) 0.0608(17) Uani 1 1 d . . . . .
F5 F 0.1898(4) 0.6515(3) 1.1164(3) 0.0608(17) Uani 1 1 d . . . . .
F8 F -0.2792(4) 0.9191(3) 0.7689(3) 0.0617(17) Uani 1 1 d . . . . .
F6 F 0.2035(4) 0.5830(3) 1.0235(3) 0.0612(17) Uani 1 1 d . . . . .
N11 N 0.1102(4) 0.7332(4) 0.5877(3) 0.0263(16) Uani 1 1 d . . . . .
F4 F 0.1252(3) 0.5501(3) 1.1197(3) 0.0599(17) Uani 1 1 d . . . . .
F9 F -0.3066(3) 1.0287(4) 0.8188(3) 0.0654(18) Uani 1 1 d . . . . .
N4 N 0.4654(4) 0.3152(4) 0.8141(3) 0.0249(16) Uani 1 1 d . . . . .
N1 N 0.0811(4) 0.7513(4) 0.8261(3) 0.0275(17) Uani 1 1 d . . . . .
N5 N 0.3901(4) 0.2731(4) 0.9064(3) 0.0265(16) Uani 1 1 d . . . . .
N2 N 0.0507(4) 0.6968(4) 0.6902(3) 0.0262(16) Uani 1 1 d . . . . .
O6 O 0.2607(4) 0.3577(3) 0.8143(3) 0.0410(16) Uani 1 1 d . . . . .
O1 O 0.2706(4) 0.6648(4) 0.6723(4) 0.0520(19) Uani 1 1 d . . . . .
N9 N 0.1935(4) 0.3990(4) 0.8110(4) 0.0325(18) Uani 1 1 d . . . . .
N8 N 0.2063(4) 0.7600(4) 0.8604(4) 0.0308(17) Uani 1 1 d . . . . .
O7 O 0.0396(5) 1.1060(4) 0.6822(4) 0.065(2) Uani 1 1 d . . . . .
N7 N 0.4563(4) 0.2717(4) 0.6681(3) 0.0321(18) Uani 1 1 d . . . . .
C38 C 0.4511(5) 0.3693(4) 0.8619(4) 0.0231(19) Uani 1 1 d . . . . .
O5 O 0.1317(4) 0.3743(4) 0.8004(5) 0.074(3) Uani 1 1 d . . . . .
N12 N 0.1006(5) 1.0579(5) 0.6953(5) 0.049(2) Uani 1 1 d . . . . .
O8 O 0.1653(4) 1.0722(4) 0.7117(5) 0.069(2) Uani 1 1 d . . . . .
C81 C 0.0586(5) 0.6374(5) 0.6465(4) 0.0254(19) Uani 1 1 d . . . . .
C50 C 0.4293(5) 0.4156(5) 0.6906(4) 0.026(2) Uani 1 1 d . . . . .
C68 C 0.0820(5) 0.7524(5) 0.6529(4) 0.0230(19) Uani 1 1 d . . . . .
C79 C 0.0532(5) 0.5195(5) 0.6041(4) 0.033(2) Uani 1 1 d . . . . .
H79 H 0.038648 0.470048 0.610188 0.039 Uiso 1 1 calc R U . . .
C36 C 0.4485(5) 0.4824(5) 0.9152(5) 0.036(2) Uani 1 1 d . . . . .
H36 H 0.463709 0.531129 0.914657 0.044 Uiso 1 1 calc R U . . .
O2 O 0.3954(5) 0.6453(4) 0.7078(5) 0.074(3) Uani 1 1 d . . . . .
C76 C 0.0957(5) 0.6607(5) 0.5836(4) 0.0250(19) Uani 1 1 d . . . . .
N10 N 0.3408(4) 0.2669(4) 0.6183(4) 0.0374(19) Uani 1 1 d . . . . .
C37 C 0.4747(5) 0.4403(5) 0.8592(4) 0.028(2) Uani 1 1 d . . . . .
H37 H 0.507340 0.459320 0.820935 0.034 Uiso 1 1 calc R U . . .
C61 C 0.1099(5) 0.5270(5) 0.8102(4) 0.0249(19) Uani 1 1 d . . . . .
H61 H 0.063272 0.505993 0.800736 0.030 Uiso 1 1 calc R U . . .
C78 C 0.0925(5) 0.5441(5) 0.5401(5) 0.033(2) Uani 1 1 d . . . . .
H78 H 0.104372 0.510892 0.504602 0.039 Uiso 1 1 calc R U . . .
C1 C 0.1026(5) 0.6054(5) 0.8147(4) 0.029(2) Uani 1 1 d . . . . .
C33 C 0.4037(5) 0.3431(5) 0.9194(4) 0.0253(19) Uani 1 1 d . . . . .
N3 N 0.3373(5) 0.6232(5) 0.6869(4) 0.043(2) Uani 1 1 d . . . . .
C77 C 0.1137(5) 0.6152(5) 0.5288(4) 0.029(2) Uani 1 1 d . . . . .
H77 H 0.139260 0.632658 0.485924 0.034 Uiso 1 1 calc R U . . .
C67 C 0.0856(5) 0.8295(5) 0.6717(4) 0.0254(19) Uani 1 1 d . . . . .
C62 C 0.1606(5) 0.8494(5) 0.6857(4) 0.030(2) Uani 1 1 d . . . . .
H62 H 0.209187 0.811617 0.688345 0.036 Uiso 1 1 calc R U . . .
C2 C 0.4186(5) 0.4928(5) 0.6960(4) 0.032(2) Uani 1 1 d . . . . .
H2 H 0.462151 0.513418 0.712186 0.038 Uiso 1 1 calc R U . . .
C87 C -0.0741(5) 0.6541(5) 0.8905(4) 0.032(2) Uani 1 1 d . . . . .
C59 C 0.0150(5) 0.8882(5) 0.8437(5) 0.034(2) Uani 1 1 d . . . . .
H59 H -0.038460 0.885252 0.829572 0.041 Uiso 1 1 calc R U . . .
C94 C 0.1739(5) 0.6327(5) 0.8321(4) 0.0225(18) Uani 1 1 d . . . . .
C95 C 0.1577(5) 0.7143(5) 0.8382(4) 0.027(2) Uani 1 1 d . . . . .
C86 C -0.0944(5) 0.7349(5) 0.8751(4) 0.031(2) Uani 1 1 d . . . . .
H86 H -0.086688 0.766668 0.909075 0.038 Uiso 1 1 calc R U . . .
C35 C 0.4009(5) 0.4555(5) 0.9719(4) 0.034(2) Uani 1 1 d . . . . .
H35 H 0.384518 0.486166 1.009002 0.041 Uiso 1 1 calc R U . . .
C69 C 0.1467(6) 0.7791(5) 0.5322(4) 0.032(2) Uani 1 1 d . . . . .
O4 O 0.4781(5) -0.0823(4) 0.7621(5) 0.0835(17) Uani 1 1 d . . . . .
C27 C 0.3446(5) 0.2250(5) 0.9548(5) 0.033(2) Uani 1 1 d . . . . .
C25 C 0.4268(5) 0.1848(5) 0.8157(4) 0.028(2) Uani 1 1 d . . . . .
C26 C 0.4277(5) 0.2577(5) 0.8438(4) 0.0227(19) Uani 1 1 d . . . . .
O3 O 0.3477(5) -0.0456(4) 0.7447(5) 0.0835(17) Uani 1 1 d . . . . .
C83 C 0.2550(5) 0.5076(5) 0.8362(4) 0.029(2) Uani 1 1 d . . . . .
H83 H 0.305826 0.473507 0.843338 0.035 Uiso 1 1 calc R U . . .
C93 C 0.2494(5) 0.5839(5) 0.8420(4) 0.029(2) Uani 1 1 d . . . . .
H93 H 0.296517 0.603342 0.852781 0.035 Uiso 1 1 calc R U . . .
C72 C 0.1853(5) 0.4810(5) 0.8197(4) 0.028(2) Uani 1 1 d . . . . .
C91 C -0.0858(5) 0.6094(5) 0.8364(5) 0.031(2) Uani 1 1 d . . . . .
H91 H -0.074784 0.555335 0.844702 0.038 Uiso 1 1 calc R U . . .
C63 C 0.1649(5) 0.9241(5) 0.6958(5) 0.036(2) Uani 1 1 d . . . . .
H63 H 0.215507 0.937512 0.706745 0.043 Uiso 1 1 calc R U . . .
N6 N 0.4156(6) -0.0334(6) 0.7590(6) 0.0835(17) Uani 1 1 d . . . . .
C96 C 0.2907(5) 0.7424(5) 0.8800(4) 0.028(2) Uani 1 1 d . . . . .
C52 C 0.4535(6) 0.7124(5) 0.9147(5) 0.042(2) Uani 1 1 d . . . . .
H52 H 0.509814 0.700938 0.926692 0.051 Uiso 1 1 calc R U . . .
C97 C 0.3108(5) 0.7020(5) 0.9439(5) 0.037(2) Uani 1 1 d . . . . .
H97 H 0.269442 0.684948 0.975524 0.044 Uiso 1 1 calc R U . . .
C75 C 0.2296(5) 0.7868(5) 0.5320(5) 0.036(2) Uani 1 1 d . . . . .
H75 H 0.261796 0.764222 0.570289 0.043 Uiso 1 1 calc R U . . .
C85 C -0.1261(5) 0.7693(5) 0.8098(4) 0.031(2) Uani 1 1 d . . . . .
H85 H -0.141293 0.823133 0.801744 0.037 Uiso 1 1 calc R U . . .
C80 C 0.0354(5) 0.5645(5) 0.6573(4) 0.029(2) Uani 1 1 d . . . . .
H80 H 0.008608 0.547512 0.699818 0.035 Uiso 1 1 calc R U . . .
C60 C 0.0789(5) 0.8257(5) 0.8436(4) 0.031(2) Uani 1 1 d . . . . .
C7 C 0.3812(5) 0.3094(5) 0.6521(4) 0.027(2) Uani 1 1 d . . . . .
C84 C -0.1346(5) 0.7238(5) 0.7576(5) 0.032(2) Uani 1 1 d . . . . .
C4 C 0.2782(5) 0.5145(5) 0.6563(4) 0.035(2) Uani 1 1 d . . . . .
H4 H 0.227574 0.548229 0.647448 0.042 Uiso 1 1 calc R U . . .
C3 C 0.3459(5) 0.5408(5) 0.6784(4) 0.031(2) Uani 1 1 d . . . . .
C6 C 0.3626(5) 0.3894(5) 0.6629(4) 0.028(2) Uani 1 1 d . . . . .
C53 C 0.4336(5) 0.7535(6) 0.8523(5) 0.044(3) Uani 1 1 d . . . . .
H53 H 0.475343 0.771185 0.821413 0.053 Uiso 1 1 calc R U . . .
C32 C 0.2655(6) 0.2176(5) 0.9440(5) 0.045(3) Uani 1 1 d . . . . .
H32 H 0.239817 0.242294 0.902973 0.054 Uiso 1 1 calc R U . . .
C41 C 0.6581(5) 0.2547(6) 0.7037(5) 0.040(2) Uani 1 1 d . . . . .
H41 H 0.672932 0.200894 0.704257 0.048 Uiso 1 1 calc R U . . .
C8 C 0.2598(5) 0.2873(5) 0.5887(5) 0.037(2) Uani 1 1 d . . . . .
C43 C 0.6164(5) 0.3832(5) 0.6376(5) 0.042(2) Uani 1 1 d . . . . .
C19 C 0.4661(5) 0.2015(5) 0.6431(4) 0.033(2) Uani 1 1 d . . . . .
C55 C 0.1568(5) 0.8317(5) 0.8648(4) 0.032(2) Uani 1 1 d . . . . .
C20 C 0.3538(5) 0.1693(5) 0.7916(4) 0.034(2) Uani 1 1 d . . . . .
H20 H 0.305688 0.207713 0.789498 0.041 Uiso 1 1 calc R U . . .
C64 C 0.0941(5) 0.9779(5) 0.6895(5) 0.037(2) Uani 1 1 d . . . . .
C51 C 0.3942(6) 0.6875(5) 0.9600(5) 0.044(3) Uani 1 1 d . . . . .
H51 H 0.409812 0.659746 1.003266 0.053 Uiso 1 1 calc R U . . .
C18 C 0.5307(6) 0.1403(6) 0.6440(5) 0.043(3) Uani 1 1 d . . . . .
H18 H 0.580587 0.141601 0.665343 0.052 Uiso 1 1 calc R U . . .
C42 C 0.6349(5) 0.3009(6) 0.6395(5) 0.041(3) Uani 1 1 d . . . . .
H42 H 0.631740 0.277352 0.598550 0.049 Uiso 1 1 calc R U . . .
C66 C 0.0138(5) 0.8857(5) 0.6687(4) 0.030(2) Uani 1 1 d . . . . .
H66 H -0.037928 0.872614 0.660521 0.036 Uiso 1 1 calc R U . . .
C34 C 0.3773(5) 0.3861(5) 0.9751(4) 0.033(2) Uani 1 1 d . . . . .
H34 H 0.344419 0.367698 1.013401 0.039 Uiso 1 1 calc R U . . .
C54 C 0.3507(5) 0.7689(5) 0.8348(5) 0.041(2) Uani 1 1 d . . . . .
H54 H 0.335626 0.797655 0.791812 0.049 Uiso 1 1 calc R U . . .
C58 C 0.0311(6) 0.9538(5) 0.8646(5) 0.044(3) Uani 1 1 d . . . . .
H58 H -0.012239 0.996580 0.865912 0.052 Uiso 1 1 calc R U . . .
C47 C 0.6181(5) 0.4142(6) 0.7000(5) 0.040(2) Uani 1 1 d . . . . .
H47 H 0.606699 0.468008 0.700335 0.047 Uiso 1 1 calc R U . . .
C74 C 0.2648(7) 0.8268(5) 0.4765(5) 0.048(3) Uani 1 1 d . . . . .
H74 H 0.321364 0.831952 0.476067 0.057 Uiso 1 1 calc R U . . .
C56 C 0.1746(6) 0.8991(5) 0.8840(5) 0.038(2) Uani 1 1 d . . . . .
H56 H 0.228441 0.903133 0.896360 0.046 Uiso 1 1 calc R U . . .
C5 C 0.2871(5) 0.4392(5) 0.6479(4) 0.032(2) Uani 1 1 d . . . . .
H5 H 0.242463 0.419772 0.631972 0.038 Uiso 1 1 calc R U . . .
C40 C 0.6587(5) 0.2883(5) 0.7648(5) 0.036(2) Uani 1 1 d . . . . .
C17 C 0.5207(6) 0.0770(6) 0.6128(5) 0.050(3) Uani 1 1 d . . . . .
H17 H 0.564343 0.034322 0.613013 0.060 Uiso 1 1 calc R U . . .
C65 C 0.0188(5) 0.9597(5) 0.6776(5) 0.036(2) Uani 1 1 d . . . . .
H65 H -0.029456 0.997997 0.675616 0.044 Uiso 1 1 calc R U . . .
C28 C 0.3841(7) 0.1892(6) 1.0146(5) 0.049(3) Uani 1 1 d . . . . .
H28 H 0.440047 0.192610 1.021102 0.059 Uiso 1 1 calc R U . . .
C89 C -0.1171(6) 0.5919(6) 1.0055(5) 0.052(3) Uani 1 1 d . . . . .
H89A H -0.157273 0.637256 1.015457 0.077 Uiso 1 1 calc R U . . .
H89B H -0.096352 0.564314 1.049204 0.077 Uiso 1 1 calc R U . . .
H89C H -0.144093 0.558578 0.981403 0.077 Uiso 1 1 calc R U . . .
C92 C -0.1135(5) 0.6446(5) 0.7705(5) 0.032(2) Uani 1 1 d . . . . .
H92 H -0.117706 0.613762 0.734680 0.038 Uiso 1 1 calc R U . . .
C21 C 0.3510(6) 0.0995(5) 0.7711(5) 0.043(2) Uani 1 1 d . . . . .
H21 H 0.302027 0.089379 0.753578 0.052 Uiso 1 1 calc R U . . .
C88 C -0.0459(6) 0.6156(6) 0.9600(5) 0.045(3) Uani 1 1 d . . . . .
H88 H -0.005831 0.568231 0.951361 0.054 Uiso 1 1 calc R U . . .
C24 C 0.4947(5) 0.1269(5) 0.8198(5) 0.035(2) Uani 1 1 d . . . . .
H24 H 0.544217 0.136720 0.836726 0.042 Uiso 1 1 calc R U . . .
C23 C 0.4939(5) 0.0560(5) 0.8005(5) 0.038(2) Uani 1 1 d . . . . .
H23 H 0.541238 0.016819 0.803447 0.046 Uiso 1 1 calc R U . . .
C9 C 0.1934(6) 0.2686(6) 0.6267(6) 0.056(3) Uani 1 1 d . . . . .
H9 H 0.199532 0.244076 0.672667 0.068 Uiso 1 1 calc R U . . .
C48 C 0.6360(5) 0.3684(5) 0.7616(5) 0.034(2) Uani 1 1 d . . . . .
H48 H 0.632930 0.391780 0.803391 0.041 Uiso 1 1 calc R U . . .
C13 C 0.2553(6) 0.3229(5) 0.5210(5) 0.049(3) Uani 1 1 d . . . . .
H13 H 0.303895 0.333814 0.495208 0.059 Uiso 1 1 calc R U . . .
C71 C 0.1362(8) 0.8536(6) 0.4215(5) 0.056(3) Uani 1 1 d . . . . .
H71 H 0.105051 0.877439 0.383004 0.067 Uiso 1 1 calc R U . . .
C03P C -0.3349(6) 0.6261(6) 0.7753(5) 0.049(3) Uani 1 1 d D . . . .
H03A H -0.298490 0.583169 0.801906 0.059 Uiso 0.45 1 calc R U P B 2
H03P H -0.286556 0.591187 0.796599 0.059 Uiso 0.55 1 calc R U P B 1
C70 C 0.0977(7) 0.8128(5) 0.4770(5) 0.046(3) Uani 1 1 d . . . . .
H70 H 0.040964 0.808454 0.477088 0.055 Uiso 1 1 calc R U . . .
C22 C 0.4202(6) 0.0444(5) 0.7764(5) 0.042(2) Uani 1 1 d . . . . .
C12 C 0.1789(7) 0.3421(6) 0.4917(6) 0.059(3) Uani 1 1 d . . . . .
H12 H 0.173740 0.367589 0.445993 0.071 Uiso 1 1 calc R U . . .
C31 C 0.2222(7) 0.1741(6) 0.9928(6) 0.062(3) Uani 1 1 d . . . . .
H31 H 0.168149 0.166755 0.984173 0.074 Uiso 1 1 calc R U . . .
C39 C 0.6774(6) 0.2407(5) 0.8324(5) 0.043(2) Uani 1 1 d . . . . .
H39A H 0.630184 0.251026 0.865897 0.064 Uiso 1 1 calc R U . . .
H39B H 0.726762 0.253383 0.850626 0.064 Uiso 1 1 calc R U . . .
H39C H 0.687359 0.186587 0.825112 0.064 Uiso 1 1 calc R U . . .
C44 C 0.5941(6) 0.4337(6) 0.5713(5) 0.047(3) Uani 1 1 d . . . . .
H44 H 0.548897 0.475782 0.584146 0.056 Uiso 1 1 calc R U . . .
C57 C 0.1100(6) 0.9597(5) 0.8841(5) 0.044(3) Uani 1 1 d . . . . .
H57 H 0.119007 1.006622 0.897820 0.053 Uiso 1 1 calc R U . . .
C15 C 0.3828(6) 0.1351(6) 0.5823(6) 0.060(3) Uani 1 1 d . . . . .
H15 H 0.332103 0.132697 0.562693 0.072 Uiso 1 1 calc R U . . .
C29 C 0.3379(8) 0.1477(6) 1.0652(5) 0.060(3) Uani 1 1 d . . . . .
H29 H 0.362077 0.123975 1.107081 0.073 Uiso 1 1 calc R U . . .
C90 C 0.0000(7) 0.6658(7) 0.9974(5) 0.075(4) Uani 1 1 d . . . . .
H90A H 0.043407 0.683664 0.965705 0.112 Uiso 1 1 calc R U . . .
H90B H 0.025156 0.635887 1.038522 0.112 Uiso 1 1 calc R U . . .
H90C H -0.039351 0.709824 1.011748 0.112 Uiso 1 1 calc R U . . .
C14 C 0.3922(5) 0.1972(5) 0.6116(5) 0.038(2) Uani 1 1 d . . . . .
C82 C -0.1602(6) 0.7604(6) 0.6864(5) 0.043(2) Uani 1 1 d . . . . .
H82A H -0.162320 0.815661 0.683878 0.064 Uiso 1 1 calc R U . . .
H82B H -0.214950 0.749867 0.678200 0.064 Uiso 1 1 calc R U . . .
H82C H -0.119742 0.739469 0.650937 0.064 Uiso 1 1 calc R U . . .
C042 C -0.1270(6) 0.3731(6) 0.7082(5) 0.048(3) Uani 1 1 d . . . . .
H042 H -0.168445 0.370887 0.748477 0.057 Uiso 1 1 calc R U . . .
C043 C 0.1893(6) 1.0489(6) 0.4763(5) 0.049(3) Uani 1 1 d D . . . .
H04A H 0.195223 1.040408 0.425920 0.059 Uiso 0.4 1 calc R U P A 2
H043 H 0.206619 1.033126 0.428833 0.059 Uiso 0.6 1 calc R U P A 1
C73 C 0.2179(8) 0.8591(6) 0.4224(6) 0.056(3) Uani 1 1 d . . . . .
H73 H 0.242734 0.886366 0.383889 0.067 Uiso 1 1 calc R U . . .
C45 C 0.5618(7) 0.3950(7) 0.5174(6) 0.069(4) Uani 1 1 d . . . . .
H45A H 0.607359 0.360066 0.496733 0.103 Uiso 1 1 calc R U . . .
H45B H 0.537170 0.433364 0.480977 0.103 Uiso 1 1 calc R U . . .
H45C H 0.519545 0.366125 0.539041 0.103 Uiso 1 1 calc R U . . .
C11 C 0.1088(8) 0.3226(7) 0.5318(9) 0.079(5) Uani 1 1 d . . . . .
H11 H 0.055969 0.335602 0.512350 0.094 Uiso 1 1 calc R U . . .
C10 C 0.1146(7) 0.2853(7) 0.5984(7) 0.070(4) Uani 1 1 d . . . . .
H10 H 0.067221 0.271457 0.624244 0.084 Uiso 1 1 calc R U . . .
C30 C 0.2578(8) 0.1421(6) 1.0530(6) 0.059(3) Uani 1 1 d . . . . .
H30 H 0.226705 0.115264 1.087448 0.071 Uiso 1 1 calc R U . . .
C16 C 0.4480(6) 0.0750(6) 0.5814(6) 0.058(3) Uani 1 1 d . . . . .
H16 H 0.443112 0.031738 0.558945 0.070 Uiso 1 1 calc R U . . .
C04A C 0.0322(7) 0.8028(7) 1.1178(6) 0.065(3) Uani 1 1 d . . . . .
H04B H 0.054430 0.747760 1.113383 0.078 Uiso 1 1 calc R U . . .
C46 C 0.6685(7) 0.4716(8) 0.5400(6) 0.087(4) Uani 1 1 d . . . . .
H46A H 0.689381 0.496413 0.575839 0.130 Uiso 1 1 calc R U . . .
H46B H 0.650413 0.509661 0.501107 0.130 Uiso 1 1 calc R U . . .
H46C H 0.712745 0.432479 0.523256 0.130 Uiso 1 1 calc R U . . .
C04C C 0.4994(8) 0.7906(7) 0.6276(7) 0.080(4) Uiso 1 1 d . . . . .
H04C H 0.494901 0.763134 0.675292 0.096 Uiso 1 1 calc R U . . .
Cl21 Cl 0.3274(2) 0.01249(18) 0.93250(17) 0.0790(10) Uani 1 1 d D . . . .
Cl19 Cl 0.3722(3) -0.1332(2) 1.0105(2) 0.1086(14) Uani 1 1 d D . . . .
Cl20 Cl 0.4701(4) -0.0185(4) 1.0133(5) 0.067(2) Uani 0.4 1 d D . P C 1
Cl18 Cl 0.2177(5) -0.0483(5) 1.0421(4) 0.132(3) Uani 0.6 1 d D . P D 2
C3B C 0.3203(6) -0.0392(5) 1.0156(6) 0.061(4) Uiso 0.6 1 d D . P D 2
H3B H 0.345286 -0.014739 1.050728 0.073 Uiso 0.6 1 calc R U P D 2
Cl13 Cl 0.2584(4) 1.0000(7) 0.5388(4) 0.075(3) Uani 0.6 1 d D . P A 1
Cl17 Cl -0.4216(4) 0.5860(5) 0.8091(5) 0.069(2) Uani 0.55 1 d D . P B 1
C49 C 0.3692(8) -0.0349(5) 1.0095(8) 0.061(4) Uiso 0.4 1 d D . P C 1
H49 H 0.334548 -0.015806 1.050429 0.073 Uiso 0.4 1 calc R U P C 1

loop_
_atom_site_aniso_label
_atom_site_aniso_U_11
_atom_site_aniso_U_22
_atom_site_aniso_U_33
_atom_site_aniso_U_23
_atom_site_aniso_U_13
_atom_site_aniso_U_12
Ru1 0.0200(4) 0.0246(4) 0.0234(4) -0.0012(3) -0.0020(3) 0.0047(3)
Ru2 0.0192(4) 0.0283(4) 0.0228(4) -0.0031(3) -0.0022(3) 0.0070(3)
P2 0.0212(12) 0.0363(16) 0.0399(15) 0.0049(12) 0.0007(11) 0.0066(10)
P1 0.0472(16) 0.0433(17) 0.0417(16) -0.0096(13) 0.0029(13) -0.0108(12)
Cl2 0.0504(16) 0.076(2) 0.0525(17) -0.0082(15) -0.0115(14) -0.0117(14)
Cl3 0.0625(17) 0.067(2) 0.0501(17) -0.0169(14) -0.0014(14) -0.0175(14)
Cl1 0.0648(18) 0.068(2) 0.0593(19) -0.0016(15) -0.0061(15) 0.0011(15)
Cl15 0.0422(15) 0.077(2) 0.112(3) -0.045(2) 0.0123(17) -0.0174(15)
Cl5 0.070(2) 0.071(2) 0.075(2) -0.0172(17) -0.0130(17) 0.0048(16)
Cl14 0.103(3) 0.082(3) 0.075(2) -0.0185(19) 0.001(2) -0.025(2)
Cl6 0.069(2) 0.095(3) 0.088(3) 0.005(2) -0.0053(19) -0.0103(18)
Cl10 0.067(2) 0.116(3) 0.082(2) -0.027(2) 0.0052(18) -0.028(2)
Cl4 0.145(3) 0.096(3) 0.049(2) -0.0056(18) 0.007(2) -0.040(2)
Cl11 0.164(4) 0.051(2) 0.088(3) 0.0077(18) -0.072(3) -0.020(2)
Cl12 0.051(4) 0.049(2) 0.129(8) -0.018(5) -0.030(5) -0.003(4)
Cl8 0.116(3) 0.106(3) 0.140(4) -0.011(3) -0.046(3) -0.024(3)
Cl16 0.071(6) 0.058(7) 0.124(11) -0.013(6) 0.021(6) -0.037(5)
Cl9 0.138(4) 0.154(5) 0.152(5) -0.096(4) 0.008(3) -0.020(3)
F3 0.069(4) 0.062(4) 0.037(3) -0.010(3) 0.005(3) -0.002(3)
Cl7 0.128(4) 0.123(4) 0.199(6) -0.055(4) -0.075(4) 0.033(3)
F7 0.044(3) 0.058(4) 0.047(3) 0.006(3) -0.014(3) 0.011(3)
F12 0.039(3) 0.072(4) 0.047(4) -0.014(3) 0.013(3) -0.005(3)
F2 0.066(4) 0.046(4) 0.062(4) -0.023(3) 0.001(3) 0.002(3)
F1 0.040(3) 0.079(4) 0.051(4) -0.030(3) 0.008(3) -0.016(3)
F11 0.060(4) 0.042(4) 0.056(4) 0.005(3) -0.012(3) -0.020(3)
F10 0.045(3) 0.059(4) 0.070(4) 0.015(3) -0.029(3) 0.007(3)
F5 0.062(4) 0.039(4) 0.081(5) -0.010(3) 0.010(3) -0.009(3)
F8 0.060(4) 0.047(4) 0.078(4) 0.010(3) 0.000(3) -0.022(3)
F6 0.075(4) 0.072(4) 0.042(4) 0.004(3) -0.010(3) -0.032(3)
N11 0.029(4) 0.022(4) 0.028(4) -0.005(3) -0.006(3) -0.001(3)
F4 0.045(3) 0.050(4) 0.083(5) 0.003(3) 0.005(3) -0.012(3)
F9 0.043(3) 0.081(5) 0.060(4) -0.010(3) 0.020(3) 0.015(3)
N4 0.021(4) 0.028(4) 0.025(4) -0.006(3) -0.010(3) 0.005(3)
N1 0.024(4) 0.024(4) 0.029(4) 0.001(3) 0.001(3) 0.007(3)
N5 0.027(4) 0.022(4) 0.029(4) -0.007(3) -0.003(3) 0.004(3)
N2 0.019(4) 0.026(4) 0.030(4) 0.001(3) -0.006(3) 0.006(3)
O6 0.031(4) 0.027(4) 0.060(4) -0.010(3) -0.008(3) 0.015(3)
O1 0.048(4) 0.039(4) 0.058(5) 0.003(3) -0.009(4) 0.019(3)
N9 0.031(4) 0.028(5) 0.037(5) -0.002(3) -0.006(4) 0.000(4)
N8 0.028(4) 0.029(4) 0.037(4) -0.014(3) -0.008(3) 0.000(3)
O7 0.061(5) 0.031(4) 0.104(7) -0.017(4) -0.006(5) -0.004(4)
N7 0.047(5) 0.027(4) 0.019(4) -0.007(3) -0.006(3) 0.006(3)
C38 0.021(4) 0.022(5) 0.024(5) -0.008(4) -0.010(4) 0.010(3)
O5 0.038(4) 0.032(4) 0.157(9) -0.025(5) -0.027(5) 0.000(3)
N12 0.044(5) 0.041(6) 0.065(6) -0.019(5) 0.000(5) -0.008(4)
O8 0.046(5) 0.056(5) 0.113(7) -0.029(5) -0.006(5) -0.021(4)
C81 0.024(4) 0.021(5) 0.030(5) -0.005(4) -0.011(4) 0.004(4)
C50 0.020(4) 0.037(6) 0.019(5) -0.005(4) -0.003(4) 0.007(4)
C68 0.019(4) 0.030(5) 0.018(5) 0.000(4) -0.004(3) 0.003(4)
C79 0.038(5) 0.034(6) 0.028(5) -0.011(4) -0.012(4) -0.002(4)
C36 0.027(5) 0.032(6) 0.052(6) -0.020(5) -0.015(5) 0.005(4)
O2 0.065(5) 0.042(5) 0.114(7) -0.023(5) -0.042(5) 0.016(4)
C76 0.027(5) 0.024(5) 0.022(5) 0.000(4) -0.006(4) 0.001(4)
N10 0.034(4) 0.039(5) 0.038(5) -0.018(4) -0.015(4) 0.010(4)
C37 0.031(5) 0.028(5) 0.027(5) -0.013(4) -0.009(4) 0.000(4)
C61 0.024(4) 0.023(5) 0.024(5) -0.001(4) 0.000(4) 0.005(4)
C78 0.030(5) 0.036(6) 0.034(6) -0.012(4) -0.011(4) -0.002(4)
C1 0.020(4) 0.035(6) 0.024(5) -0.006(4) 0.005(4) 0.013(4)
C33 0.017(4) 0.033(5) 0.022(5) -0.003(4) -0.005(4) 0.008(4)
N3 0.043(5) 0.038(5) 0.038(5) -0.001(4) -0.001(4) 0.019(4)
C77 0.040(5) 0.025(5) 0.018(5) 0.001(4) -0.009(4) 0.004(4)
C67 0.031(5) 0.032(5) 0.012(4) -0.005(4) -0.004(4) 0.001(4)
C62 0.028(5) 0.037(6) 0.025(5) -0.007(4) -0.002(4) 0.001(4)
C2 0.026(5) 0.034(6) 0.029(5) -0.001(4) 0.000(4) 0.008(4)
C87 0.026(5) 0.040(6) 0.025(5) 0.009(4) 0.002(4) -0.001(4)
C59 0.033(5) 0.027(5) 0.041(6) -0.008(4) -0.007(4) 0.006(4)
C94 0.025(4) 0.029(5) 0.014(4) -0.006(4) 0.000(3) -0.004(4)
C95 0.028(5) 0.027(5) 0.025(5) -0.005(4) 0.005(4) -0.004(4)
C86 0.023(4) 0.043(6) 0.024(5) -0.009(4) 0.013(4) 0.005(4)
C35 0.037(5) 0.039(6) 0.024(5) -0.015(4) -0.002(4) 0.006(4)
C69 0.053(6) 0.021(5) 0.018(5) 0.002(4) 0.004(4) -0.006(4)
O4 0.062(3) 0.050(3) 0.145(5) -0.031(3) -0.020(4) -0.008(3)
C27 0.038(5) 0.027(5) 0.031(5) 0.001(4) 0.007(4) -0.001(4)
C25 0.025(5) 0.033(5) 0.025(5) -0.003(4) -0.003(4) -0.001(4)
C26 0.021(4) 0.033(5) 0.013(4) -0.010(4) -0.010(3) 0.006(4)
O3 0.062(3) 0.050(3) 0.145(5) -0.031(3) -0.020(4) -0.008(3)
C83 0.023(5) 0.030(6) 0.031(5) -0.005(4) -0.007(4) 0.005(4)
C93 0.024(5) 0.032(6) 0.029(5) -0.001(4) -0.007(4) 0.000(4)
C72 0.040(5) 0.023(5) 0.020(5) 0.000(4) -0.002(4) -0.004(4)
C91 0.018(4) 0.026(5) 0.046(6) 0.002(4) 0.008(4) -0.001(4)
C63 0.035(5) 0.042(6) 0.037(6) -0.011(5) -0.006(4) -0.017(4)
N6 0.062(3) 0.050(3) 0.145(5) -0.031(3) -0.020(4) -0.008(3)
C96 0.023(5) 0.024(5) 0.039(5) -0.016(4) -0.013(4) 0.003(4)
C52 0.044(6) 0.037(6) 0.044(6) -0.007(5) -0.012(5) 0.005(5)
C97 0.029(5) 0.039(6) 0.040(6) -0.005(5) -0.008(4) 0.002(4)
C75 0.037(5) 0.035(6) 0.035(6) -0.002(4) 0.006(4) -0.008(4)
C85 0.023(5) 0.035(6) 0.028(5) 0.004(4) -0.002(4) 0.007(4)
C80 0.026(5) 0.027(5) 0.033(5) -0.002(4) -0.001(4) -0.004(4)
C60 0.046(6) 0.021(5) 0.026(5) -0.001(4) -0.004(4) -0.004(4)
C7 0.023(5) 0.036(6) 0.019(5) -0.008(4) -0.006(4) 0.004(4)
C84 0.009(4) 0.043(6) 0.039(6) 0.006(5) -0.006(4) 0.004(4)
C4 0.027(5) 0.048(7) 0.023(5) -0.001(4) -0.010(4) 0.017(4)
C3 0.034(5) 0.031(6) 0.023(5) 0.001(4) 0.005(4) 0.006(4)
C6 0.031(5) 0.027(5) 0.022(5) -0.003(4) 0.001(4) 0.009(4)
C53 0.029(5) 0.054(7) 0.047(6) -0.011(5) 0.000(5) 0.000(5)
C32 0.034(6) 0.040(6) 0.052(7) 0.011(5) 0.006(5) 0.002(4)
C41 0.023(5) 0.041(6) 0.049(6) -0.004(5) 0.000(4) 0.008(4)
C8 0.032(5) 0.029(6) 0.048(6) -0.019(5) -0.016(5) 0.013(4)
C43 0.030(5) 0.034(6) 0.055(7) 0.005(5) -0.001(5) 0.009(4)
C19 0.031(5) 0.037(6) 0.031(5) -0.010(4) -0.010(4) 0.004(4)
C55 0.028(5) 0.032(6) 0.033(5) -0.008(4) -0.010(4) 0.007(4)
C20 0.023(5) 0.040(6) 0.038(6) -0.007(4) -0.010(4) 0.004(4)
C64 0.035(5) 0.036(6) 0.041(6) -0.008(5) -0.007(4) -0.003(4)
C51 0.046(6) 0.039(6) 0.046(6) 0.001(5) -0.020(5) -0.002(5)
C18 0.035(5) 0.057(7) 0.035(6) -0.010(5) -0.014(4) 0.007(5)
C42 0.026(5) 0.063(7) 0.027(5) -0.013(5) 0.008(4) 0.013(4)
C66 0.020(4) 0.034(6) 0.035(5) -0.005(4) -0.009(4) 0.003(4)
C34 0.036(5) 0.038(6) 0.024(5) -0.007(4) -0.006(4) -0.001(4)
C54 0.034(5) 0.046(6) 0.041(6) -0.007(5) -0.002(5) -0.005(4)
C58 0.046(6) 0.028(6) 0.052(7) -0.012(5) -0.003(5) 0.010(4)
C47 0.021(5) 0.043(6) 0.054(7) -0.009(5) 0.005(4) -0.003(4)
C74 0.063(7) 0.035(6) 0.045(7) -0.005(5) 0.015(6) -0.013(5)
C56 0.041(5) 0.035(6) 0.044(6) -0.015(5) -0.015(5) -0.009(4)
C5 0.026(5) 0.038(6) 0.028(5) -0.008(4) -0.011(4) 0.008(4)
C40 0.010(4) 0.053(7) 0.040(6) -0.004(5) -0.004(4) 0.004(4)
C17 0.041(6) 0.044(6) 0.062(7) -0.029(5) -0.027(5) 0.022(5)
C65 0.028(5) 0.029(6) 0.051(6) -0.010(5) -0.007(4) 0.003(4)
C28 0.060(7) 0.052(7) 0.034(6) -0.005(5) -0.009(5) -0.003(5)
C89 0.051(6) 0.054(7) 0.043(6) 0.005(5) 0.007(5) -0.001(5)
C92 0.021(4) 0.030(6) 0.039(6) -0.005(4) -0.003(4) 0.008(4)
C21 0.035(5) 0.042(6) 0.054(7) -0.013(5) 0.003(5) -0.008(5)
C88 0.036(5) 0.052(7) 0.037(6) 0.011(5) 0.002(5) 0.008(5)
C24 0.029(5) 0.038(6) 0.035(5) -0.003(4) -0.005(4) -0.002(4)
C23 0.023(5) 0.028(6) 0.061(7) -0.005(5) -0.002(5) 0.003(4)
C9 0.047(7) 0.067(8) 0.058(8) -0.027(6) -0.003(6) -0.004(6)
C48 0.017(4) 0.035(6) 0.044(6) 0.003(5) 0.006(4) 0.005(4)
C13 0.056(7) 0.041(6) 0.050(7) -0.015(5) -0.026(6) 0.007(5)
C71 0.105(10) 0.030(6) 0.027(6) 0.005(5) -0.006(6) 0.002(6)
C03P 0.037(6) 0.043(7) 0.066(7) -0.006(5) 0.000(5) -0.002(5)
C70 0.062(7) 0.032(6) 0.041(6) -0.005(5) -0.010(5) 0.002(5)
C22 0.044(6) 0.033(6) 0.052(7) -0.009(5) -0.008(5) -0.012(5)
C12 0.073(8) 0.048(7) 0.057(8) -0.017(6) -0.048(7) 0.009(6)
C31 0.054(7) 0.058(8) 0.065(8) 0.005(6) 0.032(6) -0.009(6)
C39 0.033(5) 0.048(6) 0.046(6) -0.003(5) -0.016(5) 0.002(4)
C44 0.036(6) 0.060(7) 0.035(6) 0.006(5) 0.000(5) 0.007(5)
C57 0.056(7) 0.024(6) 0.050(7) -0.015(5) -0.012(5) 0.006(5)
C15 0.041(6) 0.055(7) 0.088(9) -0.030(6) -0.035(6) 0.006(5)
C29 0.107(10) 0.049(7) 0.018(6) 0.001(5) 0.004(6) 0.002(7)
C90 0.054(7) 0.127(12) 0.043(7) 0.033(7) -0.030(6) -0.035(7)
C14 0.034(5) 0.039(6) 0.040(6) -0.021(5) -0.018(4) 0.017(4)
C82 0.044(6) 0.050(7) 0.036(6) -0.002(5) -0.009(5) -0.012(5)
C042 0.042(6) 0.063(7) 0.038(6) -0.011(5) 0.004(5) -0.009(5)
C043 0.058(7) 0.048(7) 0.050(7) -0.022(5) -0.009(5) -0.015(5)
C73 0.093(9) 0.032(6) 0.039(7) -0.004(5) 0.017(6) -0.009(6)
C45 0.065(8) 0.073(9) 0.051(7) 0.012(6) -0.001(6) 0.022(6)
C11 0.045(8) 0.062(9) 0.136(14) -0.055(9) -0.049(9) 0.017(6)
C10 0.036(7) 0.090(10) 0.094(11) -0.058(9) -0.005(7) -0.004(6)
C30 0.070(8) 0.062(8) 0.039(7) 0.007(6) 0.014(6) -0.006(6)
C16 0.060(7) 0.052(7) 0.066(8) -0.037(6) -0.026(6) 0.012(6)
C04A 0.067(8) 0.064(8) 0.065(8) -0.012(6) 0.005(6) -0.015(6)
C46 0.063(8) 0.113(12) 0.073(9) 0.042(8) 0.003(7) -0.025(8)
Cl21 0.103(3) 0.063(2) 0.070(2) -0.0026(17) -0.0076(19) -0.0154(18)
Cl19 0.179(4) 0.061(2) 0.078(3) -0.0062(19) -0.020(3) 0.003(2)
Cl20 0.044(4) 0.060(5) 0.097(6) -0.020(4) -0.020(4) 0.003(3)
Cl18 0.134(6) 0.199(9) 0.087(5) -0.046(5) 0.013(5) -0.078(6)
Cl13 0.051(4) 0.049(2) 0.129(8) -0.018(5) -0.030(5) -0.003(4)
Cl17 0.058(4) 0.056(6) 0.095(7) -0.024(4) 0.035(4) -0.023(4)

loop_
_atom_type_symbol
_atom_type_description
_atom_type_scat_dispersion_real
_atom_type_scat_dispersion_imag
_atom_type_scat_source
C C 0.0033 0.0016 'International Tables Vol C Tables 4.2.6.8 and 6.1.1.4'
H H 0.0000 0.0000 'International Tables Vol C Tables 4.2.6.8 and 6.1.1.4'
Cl Cl 0.1484 0.1585 'International Tables Vol C Tables 4.2.6.8 and 6.1.1.4'
F F 0.0171 0.0103 'International Tables Vol C Tables 4.2.6.8 and 6.1.1.4'
N N 0.0061 0.0033 'International Tables Vol C Tables 4.2.6.8 and 6.1.1.4'
O O 0.0106 0.0060 'International Tables Vol C Tables 4.2.6.8 and 6.1.1.4'
P P 0.1023 0.0942 'International Tables Vol C Tables 4.2.6.8 and 6.1.1.4'
Ru Ru -1.2594 0.8363 'International Tables Vol C Tables 4.2.6.8 and 6.1.1.4'

loop_
_geom_angle_atom_site_label_1
_geom_angle_atom_site_label_2
_geom_angle_atom_site_label_3
_geom_angle
_geom_angle_site_symmetry_1
_geom_angle_site_symmetry_3
_geom_angle_publ_flag
N1 Ru1 N2 90.6(3) . . ?
N1 Ru1 C1 77.5(3) . . ?
N1 Ru1 C87 106.4(3) . . ?
N1 Ru1 C86 89.9(3) . . ?
N1 Ru1 C91 142.6(3) . . ?
N1 Ru1 C85 101.9(3) . . ?
N1 Ru1 C84 132.1(3) . . ?
N1 Ru1 C92 166.5(3) . . ?
N2 Ru1 C87 162.5(3) . . ?
N2 Ru1 C86 149.5(3) . . ?
N2 Ru1 C91 124.3(3) . . ?
N2 Ru1 C85 113.5(3) . . ?
N2 Ru1 C84 91.7(3) . . ?
N2 Ru1 C92 95.5(3) . . ?
C1 Ru1 N2 83.8(3) . . ?
C1 Ru1 C87 95.8(3) . . ?
C1 Ru1 C86 125.9(3) . . ?
C1 Ru1 C91 92.1(3) . . ?
C1 Ru1 C85 162.7(3) . . ?
C1 Ru1 C84 150.2(3) . . ?
C1 Ru1 C92 115.1(3) . . ?
C87 Ru1 C86 37.8(3) . . ?
C87 Ru1 C85 67.6(3) . . ?
C87 Ru1 C84 79.9(3) . . ?
C87 Ru1 C92 68.7(3) . . ?
C86 Ru1 C85 37.1(3) . . ?
C86 Ru1 C84 66.1(3) . . ?
C86 Ru1 C92 78.8(3) . . ?
C91 Ru1 C87 38.2(3) . . ?
C91 Ru1 C86 67.2(3) . . ?
C91 Ru1 C85 77.9(3) . . ?
C91 Ru1 C84 66.3(3) . . ?
C91 Ru1 C92 37.7(3) . . ?
C85 Ru1 C84 35.5(3) . . ?
C92 Ru1 C85 64.7(3) . . ?
C92 Ru1 C84 35.9(3) . . ?
N4 Ru2 C41 115.2(3) . . ?
N4 Ru2 C43 156.5(3) . . ?
N4 Ru2 C42 152.5(3) . . ?
N4 Ru2 C47 119.6(3) . . ?
N4 Ru2 C40 91.6(3) . . ?
N4 Ru2 C48 93.2(3) . . ?
N7 Ru2 N4 91.2(3) . . ?
N7 Ru2 C41 100.9(3) . . ?
N7 Ru2 C43 111.5(3) . . ?
N7 Ru2 C42 91.4(3) . . ?
N7 Ru2 C47 147.1(3) . . ?
N7 Ru2 C40 129.5(3) . . ?
N7 Ru2 C48 165.0(3) . . ?
C50 Ru2 N4 84.3(3) . . ?
C50 Ru2 N7 77.5(3) . . ?
C50 Ru2 C41 160.5(3) . . ?
C50 Ru2 C43 94.3(3) . . ?
C50 Ru2 C42 122.9(3) . . ?
C50 Ru2 C47 93.2(3) . . ?
C50 Ru2 C40 152.9(3) . . ?
C50 Ru2 C48 117.2(3) . . ?
C41 Ru2 C40 35.1(3) . . ?
C43 Ru2 C41 67.9(3) . . ?
C43 Ru2 C40 78.9(3) . . ?
C43 Ru2 C48 66.5(3) . . ?
C42 Ru2 C41 37.6(3) . . ?
C42 Ru2 C43 38.5(3) . . ?
C42 Ru2 C47 67.1(4) . . ?
C42 Ru2 C40 66.1(3) . . ?
C42 Ru2 C48 78.3(3) . . ?
C47 Ru2 C41 77.5(3) . . ?
C47 Ru2 C43 36.9(3) . . ?
C47 Ru2 C40 65.6(3) . . ?
C47 Ru2 C48 36.5(3) . . ?
C48 Ru2 C41 64.3(3) . . ?
C48 Ru2 C40 36.1(3) . . ?
F7 P2 F12 89.8(3) . . ?
F7 P2 F11 89.7(3) . . ?
F7 P2 F10 179.1(4) . . ?
F7 P2 F8 90.3(3) . . ?
F7 P2 F9 90.1(3) . . ?
F12 P2 F9 179.7(4) . . ?
F11 P2 F12 90.1(3) . . ?
F11 P2 F8 179.5(4) . . ?
F11 P2 F9 90.2(3) . . ?
F10 P2 F12 89.2(3) . . ?
F10 P2 F11 90.3(3) . . ?
F10 P2 F8 89.7(3) . . ?
F10 P2 F9 90.8(3) . . ?
F8 P2 F12 90.4(3) . . ?
F8 P2 F9 89.3(3) . . ?
F3 P1 F2 88.3(3) . . ?
F1 P1 F3 89.5(3) . . ?
F1 P1 F2 90.1(3) . . ?
F1 P1 F5 89.7(3) . . ?
F5 P1 F3 89.9(3) . . ?
F5 P1 F2 178.2(4) . . ?
F6 P1 F3 178.9(4) . . ?
F6 P1 F2 91.0(3) . . ?
F6 P1 F1 89.7(3) . . ?
F6 P1 F5 90.8(3) . . ?
F6 P1 F4 91.1(3) . . ?
F4 P1 F3 89.7(3) . . ?
F4 P1 F2 90.5(3) . . ?
F4 P1 F1 179.0(4) . . ?
F4 P1 F5 89.6(3) . . ?
C68 N11 C69 128.0(7) . . ?
C76 N11 C68 107.2(7) . . ?
C76 N11 C69 124.8(7) . . ?
C38 N4 Ru2 123.1(6) . . ?
C26 N4 Ru2 131.9(5) . . ?
C26 N4 C38 104.9(7) . . ?
C95 N1 Ru1 117.2(5) . . ?
C95 N1 C60 105.6(7) . . ?
C60 N1 Ru1 137.0(5) . . ?
C33 N5 C27 123.6(7) . . ?
C26 N5 C33 108.3(7) . . ?
C26 N5 C27 128.1(7) . . ?
C81 N2 Ru1 123.5(5) . . ?
C68 N2 Ru1 130.8(6) . . ?
C68 N2 C81 105.7(7) . . ?
O6 N9 O5 121.2(7) . . ?
O6 N9 C72 120.3(7) . . ?
O5 N9 C72 118.5(7) . . ?
C95 N8 C96 129.9(7) . . ?
C95 N8 C55 107.0(7) . . ?
C55 N8 C96 123.0(7) . . ?
C7 N7 Ru2 116.5(5) . . ?
C7 N7 C19 107.5(7) . . ?
C19 N7 Ru2 135.8(6) . . ?
N4 C38 C33 109.4(7) . . ?
C37 C38 N4 130.8(8) . . ?
C37 C38 C33 119.8(7) . . ?
O7 N12 C64 117.1(8) . . ?
O8 N12 O7 124.0(9) . . ?
O8 N12 C64 118.9(8) . . ?
C76 C81 N2 108.6(7) . . ?
C76 C81 C80 119.7(7) . . ?
C80 C81 N2 131.7(8) . . ?
C2 C50 Ru2 128.5(6) . . ?
C2 C50 C6 116.0(7) . . ?
C6 C50 Ru2 115.4(6) . . ?
N11 C68 C67 119.7(7) . . ?
N2 C68 N11 111.6(7) . . ?
N2 C68 C67 128.6(7) . . ?
C78 C79 H79 118.9 . . ?
C80 C79 H79 118.9 . . ?
C80 C79 C78 122.1(8) . . ?
C37 C36 H36 118.8 . . ?
C37 C36 C35 122.4(9) . . ?
C35 C36 H36 118.8 . . ?
N11 C76 C81 106.9(7) . . ?
N11 C76 C77 129.7(8) . . ?
C81 C76 C77 123.4(8) . . ?
C7 N10 C8 129.0(7) . . ?
C7 N10 C14 108.3(7) . . ?
C14 N10 C8 122.6(7) . . ?
C38 C37 C36 117.1(8) . . ?
C38 C37 H37 121.5 . . ?
C36 C37 H37 121.5 . . ?
C1 C61 H61 120.4 . . ?
C72 C61 H61 120.4 . . ?
C72 C61 C1 119.1(8) . . ?
C79 C78 H78 119.6 . . ?
C77 C78 C79 120.9(8) . . ?
C77 C78 H78 119.6 . . ?
C61 C1 Ru1 126.7(6) . . ?
C61 C1 C94 117.6(7) . . ?
C94 C1 Ru1 115.7(6) . . ?
N5 C33 C38 105.9(7) . . ?
N5 C33 C34 131.5(8) . . ?
C38 C33 C34 122.6(8) . . ?
O1 N3 C3 117.6(8) . . ?
O2 N3 O1 124.3(9) . . ?
O2 N3 C3 118.0(7) . . ?
C76 C77 H77 121.7 . . ?
C78 C77 C76 116.7(8) . . ?
C78 C77 H77 121.7 . . ?
C62 C67 C68 121.1(7) . . ?
C62 C67 C66 119.2(8) . . ?
C66 C67 C68 119.4(7) . . ?
C67 C62 H62 119.7 . . ?
C63 C62 C67 120.7(8) . . ?
C63 C62 H62 119.7 . . ?
C50 C2 H2 119.3 . . ?
C50 C2 C3 121.5(8) . . ?
C3 C2 H2 119.3 . . ?
C86 C87 Ru1 71.3(4) . . ?
C86 C87 C91 116.3(7) . . ?
C86 C87 C88 123.4(8) . . ?
C91 C87 Ru1 70.6(5) . . ?
C91 C87 C88 120.3(8) . . ?
C88 C87 Ru1 130.5(6) . . ?
C60 C59 H59 120.9 . . ?
C58 C59 H59 120.9 . . ?
C58 C59 C60 118.1(9) . . ?
C1 C94 C95 112.6(7) . . ?
C93 C94 C1 121.5(7) . . ?
C93 C94 C95 126.0(7) . . ?
N1 C95 N8 112.3(7) . . ?
N1 C95 C94 116.9(7) . . ?
N8 C95 C94 130.6(7) . . ?
Ru1 C86 H86 127.3 . . ?
C87 C86 Ru1 70.9(4) . . ?
C87 C86 H86 119.1 . . ?
C87 C86 C85 121.8(8) . . ?
C85 C86 Ru1 74.8(5) . . ?
C85 C86 H86 119.1 . . ?
C36 C35 H35 119.5 . . ?
C34 C35 C36 121.0(8) . . ?
C34 C35 H35 119.5 . . ?
C75 C69 N11 120.8(8) . . ?
C75 C69 C70 121.0(9) . . ?
C70 C69 N11 118.1(8) . . ?
C32 C27 N5 121.6(8) . . ?
C32 C27 C28 121.2(9) . . ?
C28 C27 N5 117.2(8) . . ?
C20 C25 C26 120.6(7) . . ?
C24 C25 C26 120.9(7) . . ?
C24 C25 C20 118.0(8) . . ?
N4 C26 N5 111.5(7) . . ?
N4 C26 C25 126.8(7) . . ?
N5 C26 C25 121.6(8) . . ?
C93 C83 H83 120.5 . . ?
C93 C83 C72 118.9(7) . . ?
C72 C83 H83 120.5 . . ?
C94 C93 H93 120.2 . . ?
C83 C93 C94 119.6(7) . . ?
C83 C93 H93 120.2 . . ?
C61 C72 N9 118.7(7) . . ?
C61 C72 C83 123.3(8) . . ?
C83 C72 N9 118.0(7) . . ?
Ru1 C91 H91 129.6 . . ?
C87 C91 Ru1 71.2(5) . . ?
C87 C91 H91 119.4 . . ?
C92 C91 Ru1 72.3(5) . . ?
C92 C91 C87 121.2(8) . . ?
C92 C91 H91 119.4 . . ?
C62 C63 H63 120.9 . . ?
C64 C63 C62 118.2(8) . . ?
C64 C63 H63 120.9 . . ?
O4 N6 O3 123.6(10) . . ?
O4 N6 C22 118.8(9) . . ?
O3 N6 C22 117.5(9) . . ?
C97 C96 N8 120.5(8) . . ?
C54 C96 N8 118.3(8) . . ?
C54 C96 C97 121.2(8) . . ?
C53 C52 H52 119.3 . . ?
C51 C52 H52 119.3 . . ?
C51 C52 C53 121.3(9) . . ?
C96 C97 H97 121.2 . . ?
C96 C97 C51 117.5(9) . . ?
C51 C97 H97 121.2 . . ?
C69 C75 H75 120.0 . . ?
C74 C75 C69 120.1(9) . . ?
C74 C75 H75 120.0 . . ?
Ru1 C85 H85 132.4 . . ?
C86 C85 Ru1 68.1(4) . . ?
C86 C85 H85 119.9 . . ?
C84 C85 Ru1 72.6(5) . . ?
C84 C85 C86 120.3(8) . . ?
C84 C85 H85 119.9 . . ?
C81 C80 H80 121.4 . . ?
C79 C80 C81 117.3(8) . . ?
C79 C80 H80 121.4 . . ?
C59 C60 N1 131.3(8) . . ?
C59 C60 C55 119.7(8) . . ?
C55 C60 N1 109.0(7) . . ?
N7 C7 N10 111.0(7) . . ?
N7 C7 C6 117.0(7) . . ?
N10 C7 C6 131.1(7) . . ?
C85 C84 Ru1 71.9(5) . . ?
C85 C84 C82 120.2(8) . . ?
C92 C84 Ru1 68.9(4) . . ?
C92 C84 C85 119.3(8) . . ?
C92 C84 C82 120.3(8) . . ?
C82 C84 Ru1 127.6(6) . . ?
C3 C4 H4 121.1 . . ?
C5 C4 H4 121.1 . . ?
C5 C4 C3 117.9(7) . . ?
C2 C3 N3 118.9(8) . . ?
C2 C3 C4 122.7(8) . . ?
C4 C3 N3 118.3(7) . . ?
C50 C6 C7 113.2(7) . . ?
C5 C6 C50 121.4(8) . . ?
C5 C6 C7 125.4(8) . . ?
C52 C53 H53 120.6 . . ?
C52 C53 C54 118.7(10) . . ?
C54 C53 H53 120.6 . . ?
C27 C32 H32 119.9 . . ?
C27 C32 C31 120.2(10) . . ?
C31 C32 H32 119.9 . . ?
Ru2 C41 H41 131.6 . . ?
C42 C41 Ru2 67.6(5) . . ?
C42 C41 H41 119.7 . . ?
C40 C41 Ru2 73.9(5) . . ?
C40 C41 H41 119.7 . . ?
C40 C41 C42 120.6(9) . . ?
C9 C8 N10 118.9(9) . . ?
C9 C8 C13 122.9(10) . . ?
C13 C8 N10 118.2(9) . . ?
C42 C43 Ru2 70.4(5) . . ?
C42 C43 C44 121.6(9) . . ?
C47 C43 Ru2 71.5(6) . . ?
C47 C43 C42 117.3(9) . . ?
C47 C43 C44 121.1(9) . . ?
C44 C43 Ru2 127.5(6) . . ?
N7 C19 C18 132.8(8) . . ?
N7 C19 C14 107.9(7) . . ?
C18 C19 C14 119.3(8) . . ?
C60 C55 N8 106.1(7) . . ?
C56 C55 N8 131.3(8) . . ?
C56 C55 C60 122.6(8) . . ?
C25 C20 H20 119.7 . . ?
C21 C20 C25 120.7(8) . . ?
C21 C20 H20 119.7 . . ?
C63 C64 N12 117.9(8) . . ?
C63 C64 C65 122.4(8) . . ?
C65 C64 N12 119.7(8) . . ?
C52 C51 C97 121.2(9) . . ?
C52 C51 H51 119.4 . . ?
C97 C51 H51 119.4 . . ?
C19 C18 H18 120.9 . . ?
C19 C18 C17 118.3(9) . . ?
C17 C18 H18 120.9 . . ?
Ru2 C42 H42 125.9 . . ?
C41 C42 Ru2 74.8(5) . . ?
C41 C42 C43 119.9(9) . . ?
C41 C42 H42 120.1 . . ?
C43 C42 Ru2 71.1(5) . . ?
C43 C42 H42 120.1 . . ?
C67 C66 H66 120.1 . . ?
C65 C66 C67 119.8(8) . . ?
C65 C66 H66 120.1 . . ?
C33 C34 H34 121.4 . . ?
C35 C34 C33 117.1(8) . . ?
C35 C34 H34 121.4 . . ?
C96 C54 C53 120.0(9) . . ?
C96 C54 H54 120.0 . . ?
C53 C54 H54 120.0 . . ?
C59 C58 H58 119.1 . . ?
C59 C58 C57 121.7(8) . . ?
C57 C58 H58 119.1 . . ?
Ru2 C47 H47 129.2 . . ?
C43 C47 Ru2 71.6(6) . . ?
C43 C47 H47 119.2 . . ?
C48 C47 Ru2 72.5(6) . . ?
C48 C47 C43 121.6(9) . . ?
C48 C47 H47 119.2 . . ?
C75 C74 H74 120.3 . . ?
C73 C74 C75 119.4(10) . . ?
C73 C74 H74 120.3 . . ?
C55 C56 H56 121.8 . . ?
C57 C56 C55 116.3(9) . . ?
C57 C56 H56 121.8 . . ?
C4 C5 C6 120.3(8) . . ?
C4 C5 H5 119.9 . . ?
C6 C5 H5 119.9 . . ?
C41 C40 Ru2 71.0(5) . . ?
C41 C40 C48 117.8(9) . . ?
C41 C40 C39 121.0(9) . . ?
C48 C40 Ru2 67.8(5) . . ?
C48 C40 C39 121.1(8) . . ?
C39 C40 Ru2 129.4(6) . . ?
C18 C17 H17 119.5 . . ?
C18 C17 C16 121.1(9) . . ?
C16 C17 H17 119.5 . . ?
C64 C65 H65 120.3 . . ?
C66 C65 C64 119.5(8) . . ?
C66 C65 H65 120.3 . . ?
C27 C28 H28 121.1 . . ?
C27 C28 C29 117.8(10) . . ?
C29 C28 H28 121.1 . . ?
H89A C89 H89B 109.5 . . ?
H89A C89 H89C 109.5 . . ?
H89B C89 H89C 109.5 . . ?
C88 C89 H89A 109.5 . . ?
C88 C89 H89B 109.5 . . ?
C88 C89 H89C 109.5 . . ?
Ru1 C92 H92 127.4 . . ?
C91 C92 Ru1 70.0(5) . . ?
C91 C92 H92 119.5 . . ?
C84 C92 Ru1 75.2(5) . . ?
C84 C92 C91 121.0(8) . . ?
C84 C92 H92 119.5 . . ?
C20 C21 H21 120.7 . . ?
C20 C21 C22 118.6(9) . . ?
C22 C21 H21 120.7 . . ?
C87 C88 C89 111.3(8) . . ?
C87 C88 H88 107.5 . . ?
C87 C88 C90 112.0(8) . . ?
C89 C88 H88 107.5 . . ?
C89 C88 C90 110.9(8) . . ?
C90 C88 H88 107.5 . . ?
C25 C24 H24 118.6 . . ?
C23 C24 C25 122.8(8) . . ?
C23 C24 H24 118.6 . . ?
C24 C23 H23 121.8 . . ?
C24 C23 C22 116.4(8) . . ?
C22 C23 H23 121.8 . . ?
C8 C9 H9 119.9 . . ?
C8 C9 C10 120.1(11) . . ?
C10 C9 H9 119.9 . . ?
Ru2 C48 H48 126.2 . . ?
C47 C48 Ru2 71.0(5) . . ?
C47 C48 C40 122.7(9) . . ?
C47 C48 H48 118.6 . . ?
C40 C48 Ru2 76.1(5) . . ?
C40 C48 H48 118.6 . . ?
C8 C13 H13 120.5 . . ?
C12 C13 C8 119.0(11) . . ?
C12 C13 H13 120.5 . . ?
C70 C71 H71 119.7 . . ?
C73 C71 H71 119.7 . . ?
C73 C71 C70 120.6(10) . . ?
Cl15 C03P Cl16 109.5(7) . . ?
Cl15 C03P H03A 112.1 . . ?
Cl15 C03P H03P 104.7 . . ?
Cl15 C03P Cl17 111.1(6) . . ?
Cl14 C03P Cl15 112.5(6) . . ?
Cl14 C03P Cl16 97.6(7) . . ?
Cl14 C03P H03A 112.1 . . ?
Cl14 C03P H03P 104.7 . . ?
Cl14 C03P Cl17 117.8(7) . . ?
Cl16 C03P H03A 112.1 . . ?
Cl17 C03P H03P 104.7 . . ?
C69 C70 C71 117.0(10) . . ?
C69 C70 H70 121.5 . . ?
C71 C70 H70 121.5 . . ?
C21 C22 N6 118.7(9) . . ?
C21 C22 C23 123.4(9) . . ?
C23 C22 N6 117.7(9) . . ?
C13 C12 H12 120.9 . . ?
C13 C12 C11 118.1(11) . . ?
C11 C12 H12 120.9 . . ?
C32 C31 H31 120.2 . . ?
C30 C31 C32 119.6(11) . . ?
C30 C31 H31 120.2 . . ?
C40 C39 H39A 109.5 . . ?
C40 C39 H39B 109.5 . . ?
C40 C39 H39C 109.5 . . ?
H39A C39 H39B 109.5 . . ?
H39A C39 H39C 109.5 . . ?
H39B C39 H39C 109.5 . . ?
C43 C44 H44 106.9 . . ?
C43 C44 C46 110.9(8) . . ?
C45 C44 C43 114.6(9) . . ?
C45 C44 H44 106.9 . . ?
C45 C44 C46 110.2(9) . . ?
C46 C44 H44 106.9 . . ?
C58 C57 H57 119.3 . . ?
C56 C57 C58 121.5(9) . . ?
C56 C57 H57 119.3 . . ?
C14 C15 H15 120.6 . . ?
C14 C15 C16 118.8(9) . . ?
C16 C15 H15 120.6 . . ?
C28 C29 H29 120.3 . . ?
C30 C29 C28 119.5(10) . . ?
C30 C29 H29 120.3 . . ?
C88 C90 H90A 109.5 . . ?
C88 C90 H90B 109.5 . . ?
C88 C90 H90C 109.5 . . ?
H90A C90 H90B 109.5 . . ?
H90A C90 H90C 109.5 . . ?
H90B C90 H90C 109.5 . . ?
N10 C14 C19 105.3(7) . . ?
C15 C14 N10 132.8(9) . . ?
C15 C14 C19 121.9(8) . . ?
C84 C82 H82A 109.5 . . ?
C84 C82 H82B 109.5 . . ?
C84 C82 H82C 109.5 . . ?
H82A C82 H82B 109.5 . . ?
H82A C82 H82C 109.5 . . ?
H82B C82 H82C 109.5 . . ?
Cl2 C042 H042 108.7 . . ?
Cl3 C042 Cl2 110.9(5) . . ?
Cl3 C042 Cl1 110.2(5) . . ?
Cl3 C042 H042 108.7 . . ?
Cl1 C042 Cl2 109.5(6) . . ?
Cl1 C042 H042 108.7 . . ?
Cl10 C043 Cl11 109.5(6) . . ?
Cl10 C043 Cl12 121.9(8) . . ?
Cl10 C043 H04A 105.0 . . ?
Cl10 C043 H043 111.3 . . ?
Cl10 C043 Cl13 102.8(6) . . ?
Cl11 C043 Cl12 109.0(9) . . ?
Cl11 C043 H04A 105.0 . . ?
Cl11 C043 H043 111.3 . . ?
Cl11 C043 Cl13 110.3(7) . . ?
Cl12 C043 H04A 105.0 . . ?
Cl13 C043 H043 111.3 . . ?
C74 C73 C71 121.9(10) . . ?
C74 C73 H73 119.0 . . ?
C71 C73 H73 119.0 . . ?
C44 C45 H45A 109.5 . . ?
C44 C45 H45B 109.5 . . ?
C44 C45 H45C 109.5 . . ?
H45A C45 H45B 109.5 . . ?
H45A C45 H45C 109.5 . . ?
H45B C45 H45C 109.5 . . ?
C12 C11 H11 118.9 . . ?
C10 C11 C12 122.1(11) . . ?
C10 C11 H11 118.9 . . ?
C9 C10 H10 121.2 . . ?
C11 C10 C9 117.6(12) . . ?
C11 C10 H10 121.2 . . ?
C31 C30 C29 121.6(11) . . ?
C31 C30 H30 119.2 . . ?
C29 C30 H30 119.2 . . ?
C17 C16 H16 119.7 . . ?
C15 C16 C17 120.6(9) . . ?
C15 C16 H16 119.7 . . ?
Cl5 C04A H04B 109.2 . . ?
Cl6 C04A Cl5 108.9(6) . . ?
Cl6 C04A H04B 109.2 . . ?
Cl4 C04A Cl5 110.4(6) . . ?
Cl4 C04A Cl6 109.7(7) . . ?
Cl4 C04A H04B 109.2 . . ?
C44 C46 H46A 109.5 . . ?
C44 C46 H46B 109.5 . . ?
C44 C46 H46C 109.5 . . ?
H46A C46 H46B 109.5 . . ?
H46A C46 H46C 109.5 . . ?
H46B C46 H46C 109.5 . . ?
Cl8 C04C H04C 109.1 . . ?
Cl9 C04C Cl8 108.8(7) . . ?
Cl9 C04C Cl7 110.2(7) . . ?
Cl9 C04C H04C 109.1 . . ?
Cl7 C04C Cl8 110.6(8) . . ?
Cl7 C04C H04C 109.1 . . ?
Cl20 Cl20 C49 148.6(10) 2_657 . ?
Cl21 C3B H3B 110.4 . . ?
Cl19 C3B Cl21 108.5(6) . . ?
Cl19 C3B H3B 110.4 . . ?
Cl18 C3B Cl21 112.3(7) . . ?
Cl18 C3B Cl19 104.7(7) . . ?
Cl18 C3B H3B 110.4 . . ?
Cl21 C49 Cl19 109.7(7) . . ?
Cl21 C49 H49 109.8 . . ?
Cl19 C49 H49 109.8 . . ?
Cl20 C49 Cl21 109.3(7) . . ?
Cl20 C49 Cl19 108.5(7) . . ?
Cl20 C49 H49 109.8 . . ?

loop_
_geom_bond_atom_site_label_1
_geom_bond_atom_site_label_2
_geom_bond_distance
_geom_bond_site_symmetry_2
_geom_bond_publ_flag
Ru1 N1 2.078(7) . ?
Ru1 N2 2.165(7) . ?
Ru1 C1 2.091(7) . ?
Ru1 C87 2.197(8) . ?
Ru1 C86 2.203(7) . ?
Ru1 C91 2.188(8) . ?
Ru1 C85 2.291(8) . ?
Ru1 C84 2.300(7) . ?
Ru1 C92 2.220(9) . ?
Ru2 N4 2.160(7) . ?
Ru2 N7 2.101(7) . ?
Ru2 C50 2.086(8) . ?
Ru2 C41 2.288(8) . ?
Ru2 C43 2.200(10) . ?
Ru2 C42 2.192(8) . ?
Ru2 C47 2.200(9) . ?
Ru2 C40 2.325(8) . ?
Ru2 C48 2.219(9) . ?
P2 F7 1.587(5) . ?
P2 F12 1.598(5) . ?
P2 F11 1.593(6) . ?
P2 F10 1.593(5) . ?
P2 F8 1.595(6) . ?
P2 F9 1.606(6) . ?
P1 F3 1.610(6) . ?
P1 F2 1.616(6) . ?
P1 F1 1.606(6) . ?
P1 F5 1.609(6) . ?
P1 F6 1.584(6) . ?
P1 F4 1.595(6) . ?
Cl2 C042 1.763(10) . ?
Cl3 C042 1.754(10) . ?
Cl1 C042 1.759(11) . ?
Cl15 C03P 1.740(10) . ?
Cl5 C04A 1.772(11) . ?
Cl14 C03P 1.731(11) . ?
Cl6 C04A 1.756(12) . ?
Cl10 C043 1.733(11) . ?
Cl4 C04A 1.741(12) . ?
Cl11 C043 1.743(10) . ?
Cl12 C043 1.745(12) . ?
Cl8 C04C 1.804(13) . ?
Cl16 C03P 1.782(11) . ?
Cl9 C04C 1.719(13) . ?
Cl7 C04C 1.726(13) . ?
N11 C68 1.375(10) . ?
N11 C76 1.375(10) . ?
N11 C69 1.439(10) . ?
N4 C38 1.397(10) . ?
N4 C26 1.347(10) . ?
N1 C95 1.337(10) . ?
N1 C60 1.408(10) . ?
N5 C33 1.367(10) . ?
N5 C27 1.457(11) . ?
N5 C26 1.357(10) . ?
N2 C81 1.420(10) . ?
N2 C68 1.319(10) . ?
O6 N9 1.214(8) . ?
O1 N3 1.240(9) . ?
N9 O5 1.217(9) . ?
N9 C72 1.480(11) . ?
N8 C95 1.365(10) . ?
N8 C96 1.435(10) . ?
N8 C55 1.400(10) . ?
O7 N12 1.219(10) . ?
N7 C7 1.334(10) . ?
N7 C19 1.380(11) . ?
C38 C37 1.389(11) . ?
C38 C33 1.397(11) . ?
N12 O8 1.211(10) . ?
N12 C64 1.474(12) . ?
C81 C76 1.377(11) . ?
C81 C80 1.414(11) . ?
C50 C2 1.378(12) . ?
C50 C6 1.429(11) . ?
C68 C67 1.482(11) . ?
C79 H79 0.9500 . ?
C79 C78 1.417(12) . ?
C79 C80 1.367(11) . ?
C36 H36 0.9500 . ?
C36 C37 1.393(11) . ?
C36 C35 1.393(12) . ?
O2 N3 1.208(10) . ?
C76 C77 1.398(11) . ?
N10 C7 1.345(10) . ?
N10 C8 1.457(11) . ?
N10 C14 1.391(10) . ?
C37 H37 0.9500 . ?
C61 H61 0.9500 . ?
C61 C1 1.402(11) . ?
C61 C72 1.370(11) . ?
C78 H78 0.9500 . ?
C78 C77 1.368(12) . ?
C1 C94 1.424(11) . ?
C33 C34 1.399(11) . ?
N3 C3 1.487(12) . ?
C77 H77 0.9500 . ?
C67 C62 1.397(11) . ?
C67 C66 1.407(11) . ?
C62 H62 0.9500 . ?
C62 C63 1.389(12) . ?
C2 H2 0.9500 . ?
C2 C3 1.379(11) . ?
C87 C86 1.427(12) . ?
C87 C91 1.435(12) . ?
C87 C88 1.503(12) . ?
C59 H59 0.9500 . ?
C59 C60 1.391(11) . ?
C59 C58 1.361(12) . ?
C94 C95 1.455(11) . ?
C94 C93 1.395(11) . ?
C86 H86 0.9500 . ?
C86 C85 1.431(11) . ?
C35 H35 0.9500 . ?
C35 C34 1.361(12) . ?
C69 C75 1.392(12) . ?
C69 C70 1.398(12) . ?
O4 N6 1.224(11) . ?
C27 C32 1.363(12) . ?
C27 C28 1.400(12) . ?
C25 C26 1.477(11) . ?
C25 C20 1.403(11) . ?
C25 C24 1.381(11) . ?
O3 N6 1.232(11) . ?
C83 H83 0.9500 . ?
C83 C93 1.372(11) . ?
C83 C72 1.389(11) . ?
C93 H93 0.9500 . ?
C91 H91 0.9500 . ?
C91 C92 1.424(12) . ?
C63 H63 0.9500 . ?
C63 C64 1.375(12) . ?
N6 C22 1.490(13) . ?
C96 C97 1.388(12) . ?
C96 C54 1.382(12) . ?
C52 H52 0.9500 . ?
C52 C53 1.368(13) . ?
C52 C51 1.365(13) . ?
C97 H97 0.9500 . ?
C97 C51 1.399(12) . ?
C75 H75 0.9500 . ?
C75 C74 1.373(12) . ?
C85 H85 0.9500 . ?
C85 C84 1.401(12) . ?
C80 H80 0.9500 . ?
C60 C55 1.398(12) . ?
C7 C6 1.449(11) . ?
C84 C92 1.396(12) . ?
C84 C82 1.510(12) . ?
C4 H4 0.9500 . ?
C4 C3 1.394(12) . ?
C4 C5 1.361(12) . ?
C6 C5 1.419(11) . ?
C53 H53 0.9500 . ?
C53 C54 1.398(12) . ?
C32 H32 0.9500 . ?
C32 C31 1.393(13) . ?
C41 H41 0.9500 . ?
C41 C42 1.448(13) . ?
C41 C40 1.391(12) . ?
C8 C9 1.342(14) . ?
C8 C13 1.391(13) . ?
C43 C42 1.449(13) . ?
C43 C47 1.392(13) . ?
C43 C44 1.509(13) . ?
C19 C18 1.381(12) . ?
C19 C14 1.417(12) . ?
C55 C56 1.390(12) . ?
C20 H20 0.9500 . ?
C20 C21 1.366(12) . ?
C64 C65 1.377(12) . ?
C51 H51 0.9500 . ?
C18 H18 0.9500 . ?
C18 C17 1.386(13) . ?
C42 H42 0.9500 . ?
C66 H66 0.9500 . ?
C66 C65 1.375(12) . ?
C34 H34 0.9500 . ?
C54 H54 0.9500 . ?
C58 H58 0.9500 . ?
C58 C57 1.401(13) . ?
C47 H47 0.9500 . ?
C47 C48 1.384(12) . ?
C74 H74 0.9500 . ?
C74 C73 1.357(14) . ?
C56 H56 0.9500 . ?
C56 C57 1.376(12) . ?
C5 H5 0.9500 . ?
C40 C48 1.412(12) . ?
C40 C39 1.497(12) . ?
C17 H17 0.9500 . ?
C17 C16 1.388(13) . ?
C65 H65 0.9500 . ?
C28 H28 0.9500 . ?
C28 C29 1.420(14) . ?
C89 H89A 0.9800 . ?
C89 H89B 0.9800 . ?
C89 H89C 0.9800 . ?
C89 C88 1.507(13) . ?
C92 H92 0.9500 . ?
C21 H21 0.9500 . ?
C21 C22 1.366(13) . ?
C88 H88 1.0000 . ?
C88 C90 1.543(14) . ?
C24 H24 0.9500 . ?
C24 C23 1.370(12) . ?
C23 H23 0.9500 . ?
C23 C22 1.385(12) . ?
C9 H9 0.9500 . ?
C9 C10 1.411(14) . ?
C48 H48 0.9500 . ?
C13 H13 0.9500 . ?
C13 C12 1.383(13) . ?
C71 H71 0.9500 . ?
C71 C70 1.404(14) . ?
C71 C73 1.366(15) . ?
C03P H03A 1.0000 . ?
C03P H03P 1.0000 . ?
C03P Cl17 1.759(11) . ?
C70 H70 0.9500 . ?
C12 H12 0.9500 . ?
C12 C11 1.417(18) . ?
C31 H31 0.9500 . ?
C31 C30 1.361(15) . ?
C39 H39A 0.9800 . ?
C39 H39B 0.9800 . ?
C39 H39C 0.9800 . ?
C44 H44 1.0000 . ?
C44 C45 1.497(15) . ?
C44 C46 1.555(14) . ?
C57 H57 0.9500 . ?
C15 H15 0.9500 . ?
C15 C14 1.344(13) . ?
C15 C16 1.376(13) . ?
C29 H29 0.9500 . ?
C29 C30 1.376(15) . ?
C90 H90A 0.9800 . ?
C90 H90B 0.9800 . ?
C90 H90C 0.9800 . ?
C82 H82A 0.9800 . ?
C82 H82B 0.9800 . ?
C82 H82C 0.9800 . ?
C042 H042 1.0000 . ?
C043 H04A 1.0000 . ?
C043 H043 1.0000 . ?
C043 Cl13 1.764(11) . ?
C73 H73 0.9500 . ?
C45 H45A 0.9800 . ?
C45 H45B 0.9800 . ?
C45 H45C 0.9800 . ?
C11 H11 0.9500 . ?
C11 C10 1.383(18) . ?
C10 H10 0.9500 . ?
C30 H30 0.9500 . ?
C16 H16 0.9500 . ?
C04A H04B 1.0000 . ?
C46 H46A 0.9800 . ?
C46 H46B 0.9800 . ?
C46 H46C 0.9800 . ?
C04C H04C 1.0000 . ?
Cl21 C3B 1.767(8) . ?
Cl21 C49 1.748(9) . ?
Cl19 C3B 1.757(8) . ?
Cl19 C49 1.751(9) . ?
Cl20 Cl20 1.323(15) 2_657 ?
Cl20 C49 1.743(9) . ?
Cl18 C3B 1.757(8) . ?
C3B H3B 1.0000 . ?
C49 H49 1.0000 . ?

loop_
_geom_torsion_atom_site_label_1
_geom_torsion_atom_site_label_2
_geom_torsion_atom_site_label_3
_geom_torsion_atom_site_label_4
_geom_torsion
_geom_torsion_site_symmetry_1
_geom_torsion_site_symmetry_2
_geom_torsion_site_symmetry_3
_geom_torsion_site_symmetry_4
_geom_torsion_publ_flag
Ru1 N1 C95 N8 -177.5(5) . . . . ?
Ru1 N1 C95 C94 -2.8(9) . . . . ?
Ru1 N1 C60 C59 -3.2(15) . . . . ?
Ru1 N1 C60 C55 175.7(6) . . . . ?
Ru1 N2 C81 C76 -179.2(5) . . . . ?
Ru1 N2 C81 C80 1.2(11) . . . . ?
Ru1 N2 C68 N11 179.3(5) . . . . ?
Ru1 N2 C68 C67 -3.9(11) . . . . ?
Ru1 C1 C94 C95 4.1(8) . . . . ?
Ru1 C1 C94 C93 -176.2(6) . . . . ?
Ru1 C87 C86 C85 57.2(7) . . . . ?
Ru1 C87 C91 C92 -54.5(7) . . . . ?
Ru1 C87 C88 C89 -170.8(7) . . . . ?
Ru1 C87 C88 C90 64.4(11) . . . . ?
Ru1 C86 C85 C84 52.6(7) . . . . ?
Ru1 C91 C92 C84 -57.5(7) . . . . ?
Ru1 C85 C84 C92 51.8(7) . . . . ?
Ru1 C85 C84 C82 -123.5(8) . . . . ?
Ru1 C84 C92 C91 55.1(7) . . . . ?
Ru2 N4 C38 C37 -1.3(11) . . . . ?
Ru2 N4 C38 C33 177.6(5) . . . . ?
Ru2 N4 C26 N5 -177.3(5) . . . . ?
Ru2 N4 C26 C25 4.3(11) . . . . ?
Ru2 N7 C7 N10 175.8(5) . . . . ?
Ru2 N7 C7 C6 5.4(10) . . . . ?
Ru2 N7 C19 C18 5.2(17) . . . . ?
Ru2 N7 C19 C14 -174.8(6) . . . . ?
Ru2 C50 C2 C3 -179.2(6) . . . . ?
Ru2 C50 C6 C7 -4.1(9) . . . . ?
Ru2 C50 C6 C5 176.2(6) . . . . ?
Ru2 C41 C42 C43 57.0(7) . . . . ?
Ru2 C41 C40 C48 -50.8(7) . . . . ?
Ru2 C41 C40 C39 125.2(8) . . . . ?
Ru2 C43 C42 C41 -58.9(7) . . . . ?
Ru2 C43 C47 C48 54.7(8) . . . . ?
Ru2 C43 C44 C45 -66.6(12) . . . . ?
Ru2 C43 C44 C46 167.8(8) . . . . ?
Ru2 C47 C48 C40 58.4(8) . . . . ?
Ru2 C40 C48 C47 -56.1(7) . . . . ?
N11 C68 C67 C62 -74.4(10) . . . . ?
N11 C68 C67 C66 99.3(9) . . . . ?
N11 C76 C77 C78 179.3(8) . . . . ?
N11 C69 C75 C74 176.0(8) . . . . ?
N11 C69 C70 C71 -176.3(8) . . . . ?
N4 C38 C37 C36 178.2(7) . . . . ?
N4 C38 C33 N5 0.4(8) . . . . ?
N4 C38 C33 C34 -178.0(7) . . . . ?
N1 C60 C55 N8 -0.3(9) . . . . ?
N1 C60 C55 C56 178.5(8) . . . . ?
N5 C33 C34 C35 -179.0(8) . . . . ?
N5 C27 C32 C31 -176.9(9) . . . . ?
N5 C27 C28 C29 174.5(8) . . . . ?
N2 C81 C76 N11 -0.4(8) . . . . ?
N2 C81 C76 C77 179.2(7) . . . . ?
N2 C81 C80 C79 -179.0(8) . . . . ?
N2 C68 C67 C62 109.0(9) . . . . ?
N2 C68 C67 C66 -77.3(11) . . . . ?
O6 N9 C72 C61 174.8(8) . . . . ?
O6 N9 C72 C83 -4.3(11) . . . . ?
O1 N3 C3 C2 -178.3(8) . . . . ?
O1 N3 C3 C4 -1.5(11) . . . . ?
N8 C96 C97 C51 -179.4(8) . . . . ?
N8 C96 C54 C53 179.5(8) . . . . ?
N8 C55 C56 C57 -178.6(9) . . . . ?
O7 N12 C64 C63 172.3(9) . . . . ?
O7 N12 C64 C65 -7.1(14) . . . . ?
N7 C7 C6 C50 -0.8(11) . . . . ?
N7 C7 C6 C5 178.8(8) . . . . ?
N7 C19 C18 C17 -179.2(10) . . . . ?
N7 C19 C14 N10 0.8(10) . . . . ?
N7 C19 C14 C15 -179.9(10) . . . . ?
C38 N4 C26 N5 0.7(8) . . . . ?
C38 N4 C26 C25 -177.6(7) . . . . ?
C38 C33 C34 C35 -1.0(12) . . . . ?
O5 N9 C72 C61 -4.9(12) . . . . ?
O5 N9 C72 C83 175.9(8) . . . . ?
N12 C64 C65 C66 176.6(8) . . . . ?
O8 N12 C64 C63 -6.9(14) . . . . ?
O8 N12 C64 C65 173.6(9) . . . . ?
C81 N2 C68 N11 -0.3(8) . . . . ?
C81 N2 C68 C67 176.5(7) . . . . ?
C81 C76 C77 C78 -0.1(12) . . . . ?
C50 C2 C3 N3 178.7(7) . . . . ?
C50 C2 C3 C4 2.0(13) . . . . ?
C50 C6 C5 C4 3.5(13) . . . . ?
C68 N11 C76 C81 0.2(8) . . . . ?
C68 N11 C76 C77 -179.3(8) . . . . ?
C68 N11 C69 C75 79.8(11) . . . . ?
C68 N11 C69 C70 -103.1(10) . . . . ?
C68 N2 C81 C76 0.4(8) . . . . ?
C68 N2 C81 C80 -179.2(8) . . . . ?
C68 C67 C62 C63 173.0(8) . . . . ?
C68 C67 C66 C65 -172.1(8) . . . . ?
C79 C78 C77 C76 1.0(12) . . . . ?
C36 C35 C34 C33 0.6(12) . . . . ?
O2 N3 C3 C2 1.3(12) . . . . ?
O2 N3 C3 C4 178.1(8) . . . . ?
C76 N11 C68 N2 0.1(8) . . . . ?
C76 N11 C68 C67 -177.1(7) . . . . ?
C76 N11 C69 C75 -101.7(10) . . . . ?
C76 N11 C69 C70 75.4(10) . . . . ?
C76 C81 C80 C79 1.5(11) . . . . ?
N10 C7 C6 C50 -169.0(9) . . . . ?
N10 C7 C6 C5 10.7(15) . . . . ?
N10 C8 C9 C10 -177.9(9) . . . . ?
N10 C8 C13 C12 179.5(8) . . . . ?
C37 C38 C33 N5 179.5(7) . . . . ?
C37 C38 C33 C34 1.0(11) . . . . ?
C37 C36 C35 C34 -0.2(13) . . . . ?
C61 C1 C94 C95 -177.5(7) . . . . ?
C61 C1 C94 C93 2.2(11) . . . . ?
C78 C79 C80 C81 -0.5(12) . . . . ?
C1 C61 C72 N9 -176.7(7) . . . . ?
C1 C61 C72 C83 2.5(12) . . . . ?
C1 C94 C95 N1 -0.9(10) . . . . ?
C1 C94 C95 N8 172.7(8) . . . . ?
C1 C94 C93 C83 -1.2(12) . . . . ?
C33 N5 C27 C32 104.4(10) . . . . ?
C33 N5 C27 C28 -72.8(10) . . . . ?
C33 N5 C26 N4 -0.5(8) . . . . ?
C33 N5 C26 C25 178.0(7) . . . . ?
C33 C38 C37 C36 -0.5(11) . . . . ?
C67 C62 C63 C64 -1.9(13) . . . . ?
C67 C66 C65 C64 -0.1(13) . . . . ?
C62 C67 C66 C65 1.8(12) . . . . ?
C62 C63 C64 N12 -175.7(8) . . . . ?
C62 C63 C64 C65 3.8(14) . . . . ?
C2 C50 C6 C7 174.2(7) . . . . ?
C2 C50 C6 C5 -5.5(12) . . . . ?
C87 C86 C85 Ru1 -55.4(7) . . . . ?
C87 C86 C85 C84 -2.8(12) . . . . ?
C87 C91 C92 Ru1 54.0(7) . . . . ?
C87 C91 C92 C84 -3.5(12) . . . . ?
C59 C60 C55 N8 178.7(8) . . . . ?
C59 C60 C55 C56 -2.4(14) . . . . ?
C59 C58 C57 C56 -0.9(15) . . . . ?
C95 N1 C60 C59 -177.6(9) . . . . ?
C95 N1 C60 C55 1.3(9) . . . . ?
C95 N8 C96 C97 -76.0(11) . . . . ?
C95 N8 C96 C54 106.3(10) . . . . ?
C95 N8 C55 C60 -0.7(9) . . . . ?
C95 N8 C55 C56 -179.5(9) . . . . ?
C95 C94 C93 C83 178.4(8) . . . . ?
C86 C87 C91 Ru1 56.4(6) . . . . ?
C86 C87 C91 C92 2.0(11) . . . . ?
C86 C87 C88 C89 95.8(11) . . . . ?
C86 C87 C88 C90 -29.0(12) . . . . ?
C86 C85 C84 Ru1 -50.6(7) . . . . ?
C86 C85 C84 C92 1.2(12) . . . . ?
C86 C85 C84 C82 -174.1(7) . . . . ?
C35 C36 C37 C38 0.1(12) . . . . ?
C69 N11 C68 N2 178.8(7) . . . . ?
C69 N11 C68 C67 1.7(11) . . . . ?
C69 N11 C76 C81 -178.6(7) . . . . ?
C69 N11 C76 C77 1.9(13) . . . . ?
C69 C75 C74 C73 0.4(14) . . . . ?
O4 N6 C22 C21 178.2(11) . . . . ?
O4 N6 C22 C23 -4.8(17) . . . . ?
C27 N5 C33 C38 178.4(7) . . . . ?
C27 N5 C33 C34 -3.4(13) . . . . ?
C27 N5 C26 N4 -178.7(7) . . . . ?
C27 N5 C26 C25 -0.3(12) . . . . ?
C27 C32 C31 C30 3.3(16) . . . . ?
C27 C28 C29 C30 2.0(15) . . . . ?
C25 C20 C21 C22 1.8(14) . . . . ?
C25 C24 C23 C22 -0.3(14) . . . . ?
C26 N4 C38 C37 -179.6(8) . . . . ?
C26 N4 C38 C33 -0.7(8) . . . . ?
C26 N5 C33 C38 0.0(8) . . . . ?
C26 N5 C33 C34 178.3(8) . . . . ?
C26 N5 C27 C32 -77.6(11) . . . . ?
C26 N5 C27 C28 105.2(10) . . . . ?
C26 C25 C20 C21 -174.4(9) . . . . ?
C26 C25 C24 C23 173.6(9) . . . . ?
O3 N6 C22 C21 -4.4(17) . . . . ?
O3 N6 C22 C23 172.6(11) . . . . ?
C93 C94 C95 N1 179.5(8) . . . . ?
C93 C94 C95 N8 -7.0(14) . . . . ?
C93 C83 C72 N9 177.7(7) . . . . ?
C93 C83 C72 C61 -1.4(12) . . . . ?
C72 C61 C1 Ru1 175.5(6) . . . . ?
C72 C61 C1 C94 -2.7(11) . . . . ?
C72 C83 C93 C94 0.7(12) . . . . ?
C91 C87 C86 Ru1 -56.1(6) . . . . ?
C91 C87 C86 C85 1.1(11) . . . . ?
C91 C87 C88 C89 -81.3(10) . . . . ?
C91 C87 C88 C90 154.0(9) . . . . ?
C63 C64 C65 C66 -2.8(14) . . . . ?
C96 N8 C95 N1 178.8(8) . . . . ?
C96 N8 C95 C94 5.0(15) . . . . ?
C96 N8 C55 C60 -178.1(8) . . . . ?
C96 N8 C55 C56 3.1(15) . . . . ?
C96 C97 C51 C52 0.3(14) . . . . ?
C52 C53 C54 C96 -0.4(14) . . . . ?
C97 C96 C54 C53 1.7(13) . . . . ?
C75 C69 C70 C71 0.9(13) . . . . ?
C75 C74 C73 C71 0.6(15) . . . . ?
C85 C84 C92 Ru1 -53.2(7) . . . . ?
C85 C84 C92 C91 1.9(12) . . . . ?
C80 C81 C76 N11 179.3(7) . . . . ?
C80 C81 C76 C77 -1.2(12) . . . . ?
C80 C79 C78 C77 -0.7(12) . . . . ?
C60 N1 C95 N8 -1.8(9) . . . . ?
C60 N1 C95 C94 172.9(7) . . . . ?
C60 C59 C58 C57 1.4(15) . . . . ?
C60 C55 C56 C57 2.9(14) . . . . ?
C7 N7 C19 C18 179.2(10) . . . . ?
C7 N7 C19 C14 -0.8(10) . . . . ?
C7 N10 C8 C9 -95.2(12) . . . . ?
C7 N10 C8 C13 87.1(11) . . . . ?
C7 N10 C14 C19 -0.5(10) . . . . ?
C7 N10 C14 C15 -179.6(12) . . . . ?
C7 C6 C5 C4 -176.1(8) . . . . ?
C3 C4 C5 C6 1.3(12) . . . . ?
C6 C50 C2 C3 2.8(12) . . . . ?
C53 C52 C51 C97 1.0(15) . . . . ?
C32 C27 C28 C29 -2.7(14) . . . . ?
C32 C31 C30 C29 -4.1(17) . . . . ?
C41 C40 C48 Ru2 52.3(7) . . . . ?
C41 C40 C48 C47 -3.8(12) . . . . ?
C8 N10 C7 N7 -176.6(8) . . . . ?
C8 N10 C7 C6 -8.0(16) . . . . ?
C8 N10 C14 C19 176.4(8) . . . . ?
C8 N10 C14 C15 -2.7(18) . . . . ?
C8 C9 C10 C11 -1.4(16) . . . . ?
C8 C13 C12 C11 -1.6(14) . . . . ?
C43 C47 C48 Ru2 -54.3(8) . . . . ?
C43 C47 C48 C40 4.1(13) . . . . ?
C19 N7 C7 N10 0.5(10) . . . . ?
C19 N7 C7 C6 -169.9(7) . . . . ?
C19 C18 C17 C16 0.2(16) . . . . ?
C55 N8 C95 N1 1.6(10) . . . . ?
C55 N8 C95 C94 -172.1(8) . . . . ?
C55 N8 C96 C97 100.8(10) . . . . ?
C55 N8 C96 C54 -77.0(11) . . . . ?
C55 C56 C57 C58 -1.2(14) . . . . ?
C20 C25 C26 N4 -110.2(9) . . . . ?
C20 C25 C26 N5 71.7(10) . . . . ?
C20 C25 C24 C23 1.0(13) . . . . ?
C20 C21 C22 N6 175.7(10) . . . . ?
C20 C21 C22 C23 -1.1(16) . . . . ?
C51 C52 C53 C54 -0.9(15) . . . . ?
C18 C19 C14 N10 -179.2(9) . . . . ?
C18 C19 C14 C15 0.1(16) . . . . ?
C18 C17 C16 C15 -2.1(18) . . . . ?
C42 C41 C40 Ru2 50.9(7) . . . . ?
C42 C41 C40 C48 0.1(13) . . . . ?
C42 C41 C40 C39 176.1(8) . . . . ?
C42 C43 C47 Ru2 -55.2(7) . . . . ?
C42 C43 C47 C48 -0.5(13) . . . . ?
C42 C43 C44 C45 22.0(13) . . . . ?
C42 C43 C44 C46 -103.6(11) . . . . ?
C66 C67 C62 C63 -0.8(12) . . . . ?
C54 C96 C97 C51 -1.7(13) . . . . ?
C58 C59 C60 N1 179.0(9) . . . . ?
C58 C59 C60 C55 0.2(13) . . . . ?
C47 C43 C42 Ru2 55.8(7) . . . . ?
C47 C43 C42 C41 -3.1(13) . . . . ?
C47 C43 C44 C45 -156.4(9) . . . . ?
C47 C43 C44 C46 78.0(12) . . . . ?
C5 C4 C3 N3 179.2(8) . . . . ?
C5 C4 C3 C2 -4.2(13) . . . . ?
C40 C41 C42 Ru2 -53.7(8) . . . . ?
C40 C41 C42 C43 3.3(13) . . . . ?
C28 C27 C32 C31 0.2(15) . . . . ?
C28 C29 C30 C31 1.4(17) . . . . ?
C88 C87 C86 Ru1 126.8(8) . . . . ?
C88 C87 C86 C85 -176.0(8) . . . . ?
C88 C87 C91 Ru1 -126.3(8) . . . . ?
C88 C87 C91 C92 179.2(8) . . . . ?
C24 C25 C26 N4 77.4(11) . . . . ?
C24 C25 C26 N5 -100.8(10) . . . . ?
C24 C25 C20 C21 -1.7(13) . . . . ?
C24 C23 C22 N6 -176.5(9) . . . . ?
C24 C23 C22 C21 0.3(15) . . . . ?
C9 C8 C13 C12 1.9(14) . . . . ?
C13 C8 C9 C10 -0.3(15) . . . . ?
C13 C12 C11 C10 -0.1(16) . . . . ?
C70 C69 C75 C74 -1.1(14) . . . . ?
C70 C71 C73 C74 -0.9(16) . . . . ?
C12 C11 C10 C9 1.7(17) . . . . ?
C39 C40 C48 Ru2 -123.7(8) . . . . ?
C39 C40 C48 C47 -179.8(8) . . . . ?
C44 C43 C42 Ru2 -122.7(9) . . . . ?
C44 C43 C42 C41 178.4(8) . . . . ?
C44 C43 C47 Ru2 123.3(9) . . . . ?
C44 C43 C47 C48 178.0(8) . . . . ?
C14 N10 C7 N7 0.0(10) . . . . ?
C14 N10 C7 C6 168.7(9) . . . . ?
C14 N10 C8 C9 88.6(11) . . . . ?
C14 N10 C8 C13 -89.1(11) . . . . ?
C14 C19 C18 C17 0.8(15) . . . . ?
C14 C15 C16 C17 2.9(19) . . . . ?
C82 C84 C92 Ru1 122.1(7) . . . . ?
C82 C84 C92 C91 177.2(8) . . . . ?
C73 C71 C70 C69 0.1(14) . . . . ?
C16 C15 C14 N10 177.1(11) . . . . ?
C16 C15 C14 C19 -1.9(18) . . . . ?
Cl20 Cl20 C49 Cl21 8(2) 2_657 . . . ?
Cl20 Cl20 C49 Cl19 127.6(16) 2_657 . . . ?
